data_1570089
loop_
_publ_author_name
'Miller, Paul D.'
'Shultz, David A.'
'Mengell, Joshua'
'Kirk, Martin L.'
'Wojtas, Lukasz'

_publ_section_title
;
 Variation from closed-shell to open shell electronic structures in
 oligothiophene bis(dioxolene) complexes.
;
_journal_issue 43
_journal_name_full 'Chemical science'
_journal_page_first 12264
_journal_page_last 12276
_journal_paper_doi 10.1039/d3sc02341a
_journal_volume 14
_journal_year 2023
_chemical_formula_moiety 'C110 H120 B2 N12 O4 S3 Zn2, 6.408(C H Cl3)'
_chemical_formula_sum 'C116.41 H126.41 B2 Cl19.23 N12 O4 S3 Zn2'
_chemical_formula_weight 2687.68
_chemical_name_common 'bis(semiquinone) terthiophene'
_chemical_name_systematic SQ2Th3
_space_group_crystal_system triclinic
_space_group_IT_number 2
_space_group_name_Hall '-P 1'
_space_group_name_H-M_alt 'P -1'
_atom_sites_solution_hydrogens mixed
_atom_sites_solution_primary dual
_audit_creation_date 2021-11-12
_audit_creation_method
;
Olex2 1.3
(compiled 2020.11.12 svn.r5f609507 for OlexSys, GUI svn.r6408)
;
_audit_update_record
;
2023-05-05 deposited with the CCDC.	2023-10-09 downloaded from the CCDC.
;
_cell_angle_alpha 73.7860(10)
_cell_angle_beta 89.4140(10)
_cell_angle_gamma 76.8000(10)
_cell_formula_units_Z 2
_cell_length_a 13.9530(4)
_cell_length_b 19.5674(5)
_cell_length_c 25.3044(6)
_cell_measurement_reflns_used 9037
_cell_measurement_temperature 100.00
_cell_measurement_theta_max 79.11
_cell_measurement_theta_min 3.78
_cell_volume 6448.0(3)
_computing_cell_refinement 'SAINT V8.40B (?, 2016)'
_computing_data_reduction 'SAINT V8.40B (?, 2016)'
_computing_molecular_graphics 'Olex2 1.3 (Dolomanov et al., 2009)'
_computing_publication_material 'Olex2 1.3 (Dolomanov et al., 2009)'
_computing_structure_refinement 'XL  (Sheldrick, 2008)'
_computing_structure_solution 'SHELXT 2018/2 (Sheldrick, 2018)'
_diffrn_ambient_temperature 100.00
_diffrn_measured_fraction_theta_full 0.995
_diffrn_measured_fraction_theta_max 0.970
_diffrn_measurement_device_type 'Bruker D8 Venture Photon-II CMOS'
_diffrn_measurement_method 'omega scans'
_diffrn_radiation_monochromator mirrors
_diffrn_radiation_type CuK\a
_diffrn_radiation_wavelength 1.54178
_diffrn_reflns_av_R_equivalents 0.0542
_diffrn_reflns_av_unetI/netI 0.0345
_diffrn_reflns_Laue_measured_fraction_full 0.995
_diffrn_reflns_Laue_measured_fraction_max 0.970
_diffrn_reflns_limit_h_max 17
_diffrn_reflns_limit_h_min -15
_diffrn_reflns_limit_k_max 24
_diffrn_reflns_limit_k_min -24
_diffrn_reflns_limit_l_max 32
_diffrn_reflns_limit_l_min -32
_diffrn_reflns_number 155286
_diffrn_reflns_point_group_measured_fraction_full 0.995
_diffrn_reflns_point_group_measured_fraction_max 0.970
_diffrn_reflns_theta_full 67.679
_diffrn_reflns_theta_max 79.626
_diffrn_reflns_theta_min 2.419
_diffrn_source 'INCOATEC Imus micro-focus source'
_diffrn_source_current 1.0
_diffrn_source_power 0.05
_diffrn_source_voltage 50.0
_diffrn_standards_number 0
_exptl_absorpt_coefficient_mu 5.005
_exptl_absorpt_correction_T_max 1.0000
_exptl_absorpt_correction_T_min 0.6440
_exptl_absorpt_correction_type multi-scan
_exptl_absorpt_process_details
;
SADABS-2016/2 (Bruker,2016/2) was used for absorption correction.
wR2(int) was 0.1265 before and 0.0772 after correction.
The Ratio of minimum to maximum transmission is 0.6440.
The \l/2 correction factor is Not present.
;
_exptl_crystal_colour red
_exptl_crystal_density_diffrn 1.384
_exptl_crystal_description block
_exptl_crystal_F_000 2771
_exptl_crystal_recrystallization_method 'Re-crystallisation from solvent: CH2Cl2 and MeOH'
_exptl_crystal_size_max 0.33
_exptl_crystal_size_mid 0.2
_exptl_crystal_size_min 0.1
_refine_diff_density_max 0.795
_refine_diff_density_min -0.687
_refine_diff_density_rms 0.076
_refine_ls_extinction_method none
_refine_ls_goodness_of_fit_ref 1.033
_refine_ls_hydrogen_treatment mixed
_refine_ls_matrix_type full
_refine_ls_number_parameters 1996
_refine_ls_number_reflns 27216
_refine_ls_number_restraints 2339
_refine_ls_restrained_S_all 1.016
_refine_ls_R_factor_all 0.0639
_refine_ls_R_factor_gt 0.0562
_refine_ls_shift/su_max 0.002
_refine_ls_shift/su_mean 0.000
_refine_ls_structure_factor_coef Fsqd
_refine_ls_weighting_details 'w=1/[\s^2^(Fo^2^)+(0.0763P)^2^+9.5200P] where P=(Fo^2^+2Fc^2^)/3'
_refine_ls_weighting_scheme calc
_refine_ls_wR_factor_gt 0.1486
_refine_ls_wR_factor_ref 0.1552
_reflns_Friedel_coverage 0.000
_reflns_number_gt 23485
_reflns_number_total 27216
_reflns_threshold_expression 'I > 2\s(I)'
_cod_data_source_file d3sc02341a2.cif
_cod_data_source_block pdm3_57
_cod_depositor_comments 'Adding full bibliography for 1570087--1570089.cif.'
_cod_database_code 1570089
_shelx_shelxl_version_number 2018/3
_shelx_space_group_comment
;
The symmetry employed for this shelxl refinement is uniquely defined
by the following loop, which should always be used as a source of
symmetry information in preference to the above space-group names.
They are only intended as comments.
;
_shelx_estimated_absorpt_t_max 0.634
_shelx_estimated_absorpt_t_min 0.289
_olex2_refinement_description
;
1. Fixed Uiso
 At 1.2 times of:
  All C(H) groups, All C(H,H) groups
 At 1.5 times of:
  All C(H,H,H) groups
2. Restrained distances
 Cl2F-C1F = Cl3F-C1F = Cl4F-C1F
 1.75 with sigma of 0.005
 Cl3E-C1E = Cl4E-C1E = Cl2E-C1E
 1.75 with sigma of 0.005
 Cl2N-C1N = Cl3N-C1N = Cl4N-C1N
 1.75 with sigma of 0.02
 Cl3D-C1D = Cl4D-C1D = Cl2D-C1D
 1.75 with sigma of 0.02
 Cl2Q-C1Q = Cl3Q-C1Q = Cl4Q-C1Q
 1.75 with sigma of 0.005
 Cl4G-C1G = Cl2G-C1G = Cl3G-C1G
 1.75 with sigma of 0.005
 Cl2H-C1H = Cl4H-C1H = Cl3H-C1H
 1.75 with sigma of 0.005
 Cl4I-C1I = Cl2I-C1I = Cl3I-C1I
 1.75 with sigma of 0.005
 Cl4K-C1K = Cl2K-C1K = Cl3K-C1K
 1.75 with sigma of 0.005
 Cl4L-C1L = Cl2L-C1L = Cl3L-C1L
 1.75 with sigma of 0.005
 Cl2M-C1M = Cl3M-C1M = C1M-Cl4M
 1.75 with sigma of 0.02
 Cl2O-C1O = Cl3O-C1O = C1O-Cl4O
 1.75 with sigma of 0.02
 Cl2P-C1P = Cl3P-C1P = C1P-Cl4P
 1.75 with sigma of 0.02
 Cl4R-C1R = Cl2R-C1R = Cl3R-C1R
 1.75 with sigma of 0.02
 Cl4S-C1S = Cl2S-C1S = Cl3S-C1S
 1.75 with sigma of 0.02
 C83A-C80A = C103-C100 = C203-C100 = C123-C120 = C183-C180
 1.52 with sigma of 0.02
 C105-C103 = C104-C103 = C204-C203 = C205-C203
 1.53 with sigma of 0.02
 C125-C123 = C124-C123 = C184-C183 = C185-C183
 1.53 with sigma of 0.02
 C85A-C83A = C84A-C83A
 1.53 with sigma of 0.02
 C165-C163 = C164-C163 = C214-C163 = C215-C163
 1.53 with sigma of 0.02
 Cl3Q-Cl2Q = Cl4Q-Cl3Q = Cl4Q-Cl2Q
 2.88 with sigma of 0.01
 Cl4D-Cl2D = Cl3D-Cl4D = Cl2D-Cl3D
 2.88 with sigma of 0.01
 Cl3E-Cl4E = Cl2E-Cl3E = Cl4E-Cl2E
 2.88 with sigma of 0.01
 Cl3F-Cl4F = Cl2F-Cl4F = Cl2F-Cl3F
 2.88 with sigma of 0.01
 Cl4G-Cl2G = Cl3G-Cl2G = Cl4G-Cl3G
 2.88 with sigma of 0.01
 Cl2H-Cl4H = Cl3H-Cl2H = Cl4H-Cl3H
 2.88 with sigma of 0.01
 Cl2I-Cl4I = Cl3I-Cl2I = Cl4I-Cl3I
 2.88 with sigma of 0.01
 Cl2K-Cl4K = Cl3K-Cl2K = Cl4K-Cl3K
 2.88 with sigma of 0.01
 Cl2L-Cl4L = Cl3L-Cl2L = Cl4L-Cl3L
 2.88 with sigma of 0.01
 Cl2M-Cl3M = Cl4M-Cl3M = Cl2M-Cl4M
 2.88 with sigma of 0.04
 Cl2N-Cl3N = Cl2N-Cl4N = Cl3N-Cl4N
 2.88 with sigma of 0.04
 Cl2O-Cl3O = Cl2O-Cl4O = Cl3O-Cl4O
 2.88 with sigma of 0.04
 Cl2P-Cl3P = Cl2P-Cl4P = Cl3P-Cl4P
 2.88 with sigma of 0.04
 Cl2R-Cl3R = Cl4R-Cl3R = Cl2R-Cl4R
 2.88 with sigma of 0.04
 Cl2S-Cl3S = Cl4S-Cl3S = Cl2S-Cl4S
 2.88 with sigma of 0.04
 C85A-C84A = C104-C105 = C125-C124 = C185-C184 = C205-C204
 2.51 with sigma of 0.04
 C165-C164 = C215-C214
 2.51 with sigma of 0.04
 C77A-C74 \\sim C77-C74
 with sigma of 0.005
3. Restrained planarity
 C81A, C80A, C79A, C83A
 with sigma of 0.1
4. Uiso/Uaniso restraints and constraints
C1C \\sim Cl2C \\sim Cl3C \\sim Cl4C \\sim C1D \\sim Cl2D \\sim Cl3D \\sim Cl4D
\\sim C1E \\sim Cl2E \\sim Cl3E \\sim Cl4E \\sim C1F \\sim Cl2F \\sim Cl3F
\\sim Cl4F \\sim C1G \\sim Cl2G \\sim Cl4G \\sim C1H \\sim Cl2H \\sim Cl3H
\\sim Cl4H \\sim C1I \\sim Cl2I \\sim Cl3I \\sim Cl4I \\sim C1K \\sim Cl2K
\\sim Cl3K \\sim Cl4K \\sim C1L \\sim Cl2L \\sim Cl3L \\sim Cl4L \\sim C1M
\\sim Cl2M \\sim Cl3M \\sim Cl4M \\sim C1N \\sim Cl2N \\sim Cl3N \\sim Cl4N
\\sim C1O \\sim Cl2O \\sim Cl3O \\sim Cl4O \\sim C1P \\sim Cl2P \\sim Cl3P
\\sim Cl4P \\sim C1Q \\sim Cl2Q \\sim Cl3Q \\sim Cl4Q \\sim Cl2R \\sim Cl3R
\\sim Cl4R \\sim C1R \\sim Cl4G \\sim C1G \\sim Cl2G \\sim Cl3G \\sim Cl4S
\\sim C1S \\sim Cl2S \\sim Cl3S: within 2A with sigma of 0.04 and sigma for
terminal atoms of 0.08 within 2A
C100 \\sim C103 \\sim C104 \\sim C105 \\sim C203 \\sim C204 \\sim C205: within
2A with sigma of 0.04 and sigma for terminal atoms of 0.08 within 2A
C118 \\sim C119 \\sim C120 \\sim C121 \\sim C122 \\sim C123 \\sim C124 \\sim
C125 \\sim C178 \\sim C179 \\sim C180 \\sim C181 \\sim C182 \\sim C183 \\sim
C184 \\sim C185 \\sim C117 \\sim C177 \\sim C114: within 2A with sigma of 0.04
and sigma for terminal atoms of 0.08 within 2A
C77 \\sim C78 \\sim C79 \\sim C80 \\sim C81 \\sim C82 \\sim C83 \\sim C84 \\sim
C85 \\sim C77A \\sim C82A \\sim C81A \\sim C80A \\sim C79A \\sim C78A \\sim
C83A \\sim C84A \\sim C85A \\sim C74: within 2A with sigma of 0.04 and sigma
for terminal atoms of 0.08 within 2A
C160 \\sim C163 \\sim C214 \\sim C215 \\sim C164 \\sim C165: within 2A with
sigma of 0.04 and sigma for terminal atoms of 0.08 within 2A
Uanis(C77A) = Uanis(C77)
Uanis(C78A) = Uanis(C78)
Uanis(C79A) = Uanis(C79)
Uanis(C80) = Uanis(C80A)
Uanis(C81A) = Uanis(C81)
Uanis(C82) = Uanis(C82A)
Uanis(C103) = Uanis(C203)
Uanis(C125) = Uanis(C185)
Uanis(C177) = Uanis(C117)
Uanis(C178) = Uanis(C118)
Uanis(C179) = Uanis(C119)
5. Rigid body (RIGU) restrains
 C1C, Cl2C, Cl3C, Cl4C, C1D, Cl2D, Cl3D, Cl4D, C1E, Cl2E, Cl3E, Cl4E, C1F,
 Cl2F, Cl3F, Cl4F, C1G, Cl2G, Cl4G, C1H, Cl2H, Cl3H, Cl4H, C1I, Cl2I, Cl3I,
 Cl4I, C1K, Cl2K, Cl3K, Cl4K, C1L, Cl2L, Cl3L, Cl4L, C1M, Cl2M, Cl3M, Cl4M, C1N,
  Cl2N, Cl3N, Cl4N, C1O, Cl2O, Cl3O, Cl4O, C1P, Cl2P, Cl3P, Cl4P, C1Q, Cl2Q,
 Cl3Q, Cl4Q, Cl2R, Cl3R, Cl4R, C1R, Cl4G, C1G, Cl2G, Cl3G, Cl4S, C1S, Cl2S, Cl3S
 with sigma for 1-2 distances of 0.004 and sigma for 1-3 distances of 0.004
 C100, C103, C104, C105, C203, C204, C205
 with sigma for 1-2 distances of 0.004 and sigma for 1-3 distances of 0.004
 C118, C119, C120, C121, C122, C123, C124, C125, C178, C179, C180, C181, C182,
 C183, C184, C185, C117, C177, C114
 with sigma for 1-2 distances of 0.004 and sigma for 1-3 distances of 0.004
 C77, C78, C79, C80, C81, C82, C83, C84, C85, C77A, C82A, C81A, C80A, C79A,
 C78A, C83A, C84A, C85A, C74
 with sigma for 1-2 distances of 0.004 and sigma for 1-3 distances of 0.004
 C160, C163, C214, C215, C164, C165
 with sigma for 1-2 distances of 0.004 and sigma for 1-3 distances of 0.004
6. Others
 -1*[Sof(C1N)+Sof(H1N)+Sof(Cl2N)+Sof(Cl3N)]+1*[Sof(Cl4N)]=0 with esd of 0
 Sof(C203)=Sof(H203)=Sof(C204)=Sof(H20A)=Sof(H20B)=Sof(H20C)=Sof(C205)=
 Sof(H20D)=Sof(H20E)=Sof(H20F)=1-FVAR(1)
 Sof(C103)=Sof(H103)=Sof(C104)=Sof(H10A)=Sof(H10B)=Sof(H10C)=Sof(C105)=
 Sof(H10D)=Sof(H10E)=Sof(H10F)=FVAR(1)
 Sof(C1D)=Sof(H1D)=Sof(Cl2D)=Sof(Cl3D)=Sof(Cl4D)=FVAR(2)
 Sof(C1H)=Sof(H1H)=Sof(Cl2H)=Sof(Cl3H)=Sof(Cl4H)=FVAR(3)
 Sof(C1I)=Sof(H1I)=Sof(Cl2I)=Sof(Cl3I)=Sof(Cl4I)=FVAR(4)
 Sof(C1C)=Sof(H1C)=Sof(Cl2C)=Sof(Cl3C)=Sof(Cl4C)=FVAR(5)
 Sof(C177)=Sof(C178)=Sof(H178)=Sof(C179)=Sof(H179)=Sof(C180)=Sof(C181)=
 Sof(H181)=Sof(C182)=Sof(H182)=Sof(C183)=Sof(H183)=Sof(C184)=Sof(H18A)=
 Sof(H18B)=Sof(H18C)=Sof(C185)=Sof(H18D)=Sof(H18E)=Sof(H18F)=1-FVAR(6)
 Sof(C117)=Sof(C118)=Sof(H118)=Sof(C119)=Sof(H119)=Sof(C120)=Sof(C121)=
 Sof(H121)=Sof(C122)=Sof(H122)=Sof(C123)=Sof(H123)=Sof(C124)=Sof(H12A)=
 Sof(H12B)=Sof(H12C)=Sof(C125)=Sof(H12D)=Sof(H12E)=Sof(H12F)=FVAR(6)
 Sof(C77A)=Sof(C82A)=Sof(H82A)=Sof(C81A)=Sof(H81A)=Sof(C80A)=Sof(C79A)=
 Sof(H79A)=Sof(C78A)=Sof(H78A)=Sof(C83A)=Sof(H83A)=Sof(C84A)=Sof(H84D)=
 Sof(H84E)=Sof(H84F)=Sof(C85A)=Sof(H85D)=Sof(H85E)=Sof(H85F)=1-FVAR(7)
 Sof(C77)=Sof(C78)=Sof(H78)=Sof(C79)=Sof(H79)=Sof(C80)=Sof(C81)=Sof(H81)=
 Sof(C82)=Sof(H82)=Sof(C83)=Sof(H83)=Sof(C84)=Sof(H84A)=Sof(H84B)=Sof(H84C)=
 Sof(C85)=Sof(H85A)=Sof(H85B)=Sof(H85C)=FVAR(7)
 Sof(C1G)=Sof(H1G)=Sof(Cl2G)=Sof(Cl4G)=Sof(Cl3G)=FVAR(8)
 Sof(C1M)=Sof(H1M)=Sof(Cl2M)=Sof(Cl3M)=Sof(Cl4M)=FVAR(9)
 Sof(C1L)=Sof(H1L)=Sof(Cl2L)=Sof(Cl3L)=Sof(Cl4L)=FVAR(10)
 Sof(C1K)=Sof(H1K)=Sof(Cl2K)=Sof(Cl3K)=Sof(Cl4K)=FVAR(11)
 Sof(C1E)=Sof(H1E)=Sof(Cl2E)=Sof(Cl3E)=Sof(Cl4E)=FVAR(12)
 Sof(C1F)=Sof(H1F)=Sof(Cl2F)=Sof(Cl3F)=Sof(Cl4F)=FVAR(13)
 Sof(C1P)=Sof(H1P)=Sof(Cl2P)=Sof(Cl3P)=Sof(Cl4P)=FVAR(14)
 Sof(C1O)=Sof(H1O)=Sof(Cl2O)=Sof(Cl3O)=Sof(Cl4O)=FVAR(15)
 Sof(H163)=Sof(C214)=Sof(H21A)=Sof(H21B)=Sof(H21C)=Sof(C215)=Sof(H21D)=
 Sof(H21E)=Sof(H21F)=1-FVAR(16)
 Sof(H16A)=Sof(C164)=Sof(H16B)=Sof(H16C)=Sof(H16D)=Sof(C165)=Sof(H16E)=
 Sof(H16F)=Sof(H16G)=FVAR(16)
 Sof(C1R)=Sof(H1R)=Sof(Cl2R)=Sof(Cl3R)=Sof(Cl4R)=FVAR(17)
 Sof(C1N)=Sof(H1N)=Sof(Cl2N)=Sof(Cl3N)=FVAR(18)
 Sof(Cl4S)=Sof(Cl3S)=Sof(Cl2S)=Sof(C1S)=Sof(H1S)=FVAR(20)
 Sof(C1Q)=Sof(H1Q)=Sof(Cl2Q)=Sof(Cl3Q)=Sof(Cl4Q)=FVAR(21)
7.a Ternary CH refined with riding coordinates:
 C63(H63), C83(H83), C83A(H83A), C103(H103), C203(H203), C123(H123),
 C183(H183), C143(H143), C163(H16A), C163(H163), C1A(H1A), C1B(H1B), C1C(H1C),
 C1D(H1D), C1E(H1E), C1F(H1F), C1G(H1G), C1H(H1H), C1I(H1I), C1K(H1K), C1L(H1L),
  C1M(H1M), C1N(H1N), C1O(H1O), C1P(H1P), C1Q(H1Q), C1R(H1R), C1S(H1S)
7.b Aromatic/amide H refined with riding coordinates:
 C7(H7), C11(H11), C12(H12), C14(H14), C18(H18), C27(H27), C31(H31), C32(H32),
 C34(H34), C38(H38), C53(H53), C58(H58), C59(H59), C61(H61), C62(H62), C73(H73),
  C78(H78), C79(H79), C81(H81), C82(H82), C82A(H82A), C81A(H81A), C79A(H79A),
 C78A(H78A), C93(H93), C98(H98), C99(H99), C101(H101), C102(H102), C113(H113),
 C118(H118), C119(H119), C121(H121), C122(H122), C178(H178), C179(H179),
 C181(H181), C182(H182), C133(H133), C138(H138), C139(H139), C141(H141),
 C142(H142), C153(H153), C158(H158), C159(H159), C161(H161), C162(H162)
7.c Fitted hexagon refined as free rotating group:
 C77A(C82A,C81A,C80A,C79A,C78A), C177(C178,C179,C180,C181,C182)
7.d Idealised Me refined as rotating group:
 C22(H22A,H22B,H22C), C23(H23A,H23B,H23C), C24(H24A,H24B,H24C), C42(H42A,H42B,
 H42C), C43(H43A,H43B,H43C), C44(H44A,H44B,H44C), C56(H56A,H56B,H56C), C64(H64A,
 H64B,H64C), C65(H65A,H65B,H65C), C76(H76A,H76B,H76C), C84(H84A,H84B,H84C),
 C85(H85A,H85B,H85C), C84A(H84D,H84E,H84F), C85A(H85D,H85E,H85F), C96(H96A,H96B,
 H96C), C104(H10A,H10B,H10C), C105(H10D,H10E,H10F), C204(H20A,H20B,H20C),
 C205(H20D,H20E,H20F), C116(H11A,H11B,H11C), C124(H12A,H12B,H12C), C125(H12D,
 H12E,H12F), C184(H18A,H18B,H18C), C185(H18D,H18E,H18F), C136(H13A,H13B,H13C),
 C144(H14A,H14B,H14C), C145(H14D,H14E,H14F), C156(H15A,H15B,H15C), C214(H21A,
 H21B,H21C), C215(H21D,H21E,H21F), C164(H16B,H16C,H16D), C165(H16E,H16F,H16G)
;
_olex2_submission_special_instructions 'No special instructions were received'

loop_
_space_group_symop_operation_xyz
'x, y, z'
'-x, -y, -z'

loop_
_atom_site_label
_atom_site_type_symbol
_atom_site_fract_x
_atom_site_fract_y
_atom_site_fract_z
_atom_site_U_iso_or_equiv
_atom_site_adp_type
_atom_site_occupancy
_atom_site_site_symmetry_order
_atom_site_calc_flag
_atom_site_refinement_flags_posn
_atom_site_refinement_flags_adp
_atom_site_refinement_flags_occupancy
_atom_site_disorder_assembly
_atom_site_disorder_group
Zn1 Zn 0.19886(2) 0.26222(2) 0.37137(2) 0.02238(8) Uani 1 1 d . . . . .
B2 B 0.2073(2) 0.14438(16) 0.31371(12) 0.0249(5) Uani 1 1 d . . . . .
H2 H 0.213(2) 0.1024(16) 0.2918(12) 0.023(7) Uiso 1 1 d . . . . .
Zn3 Zn 0.24575(2) 1.01106(2) 0.88635(2) 0.02344(8) Uani 1 1 d . . . . .
B4 B 0.3424(2) 1.11784(19) 0.92011(13) 0.0298(6) Uani 1 1 d . . . . .
H4 H 0.377(2) 1.1543(18) 0.9345(13) 0.031(8) Uiso 1 1 d . . . . .
S5 S 0.08522(5) 0.59959(4) 0.68543(3) 0.03223(15) Uani 1 1 d . . . . .
C6 C 0.18333(19) 0.55792(14) 0.65468(11) 0.0267(5) Uani 1 1 d . . . . .
C7 C 0.2705(2) 0.56905(16) 0.67143(12) 0.0325(6) Uani 1 1 d . . . . .
H7 H 0.332706 0.550801 0.658614 0.039 Uiso 1 1 calc R U . . .
C8 C 0.1656(2) 0.52112(14) 0.61501(11) 0.0265(5) Uani 1 1 d . . . . .
S9 S 0.25734(5) 0.49047(4) 0.57497(3) 0.02901(14) Uani 1 1 d . . . . .
C10 C 0.1782(2) 0.45810(14) 0.54064(11) 0.0267(5) Uani 1 1 d . . . . .
C11 C 0.0851(2) 0.47128(16) 0.56072(12) 0.0304(6) Uani 1 1 d . . . . .
H11 H 0.031025 0.457155 0.547809 0.037 Uiso 1 1 calc R U . . .
C12 C 0.0779(2) 0.50723(16) 0.60170(11) 0.0303(6) Uani 1 1 d . . . . .
H12 H 0.018299 0.520760 0.618710 0.036 Uiso 1 1 calc R U . . .
C13 C 0.20925(18) 0.42654(13) 0.49635(10) 0.0237(5) Uani 1 1 d . . . . .
C14 C 0.30062(18) 0.43397(14) 0.47149(10) 0.0242(5) Uani 1 1 d . . . . .
H14 H 0.338645 0.461154 0.484480 0.029 Uiso 1 1 calc R U . . .
C15 C 0.33626(18) 0.40433(13) 0.43027(10) 0.0226(5) Uani 1 1 d . . . . .
C16 C 0.27772(17) 0.36164(13) 0.41218(10) 0.0211(4) Uani 1 1 d . . . . .
C17 C 0.17997(18) 0.35907(13) 0.43416(10) 0.0230(5) Uani 1 1 d . . . . .
C18 C 0.14892(18) 0.39054(14) 0.47634(10) 0.0241(5) Uani 1 1 d . . . . .
H18 H 0.086861 0.387466 0.491377 0.029 Uiso 1 1 calc R U . . .
O19 O 0.12725(13) 0.32448(10) 0.41400(8) 0.0263(4) Uani 1 1 d . . . . .
O20 O 0.30575(13) 0.32487(9) 0.37821(7) 0.0237(3) Uani 1 1 d . . . . .
C21 C 0.43287(19) 0.41397(14) 0.40338(10) 0.0252(5) Uani 1 1 d . . . . .
C22 C 0.4788(2) 0.46568(17) 0.42530(13) 0.0353(6) Uani 1 1 d . . . . .
H22A H 0.431627 0.513141 0.418762 0.053 Uiso 1 1 calc R U . . .
H22B H 0.538862 0.472486 0.406180 0.053 Uiso 1 1 calc R U . . .
H22C H 0.495274 0.444420 0.464951 0.053 Uiso 1 1 calc R U . . .
C23 C 0.4126(2) 0.44728(16) 0.34042(11) 0.0319(6) Uani 1 1 d . . . . .
H23A H 0.385423 0.414245 0.325331 0.048 Uiso 1 1 calc R U . . .
H23B H 0.474365 0.453919 0.323217 0.048 Uiso 1 1 calc R U . . .
H23C H 0.365239 0.494790 0.332785 0.048 Uiso 1 1 calc R U . . .
C24 C 0.50702(19) 0.33982(15) 0.41519(12) 0.0307(5) Uani 1 1 d . . . . .
H24A H 0.521019 0.319107 0.455077 0.046 Uiso 1 1 calc R U . . .
H24B H 0.568206 0.346423 0.397303 0.046 Uiso 1 1 calc R U . . .
H24C H 0.479288 0.306458 0.400768 0.046 Uiso 1 1 calc R U . . .
C26 C 0.1613(2) 0.63063(15) 0.72191(11) 0.0289(5) Uani 1 1 d . . . . .
C27 C 0.2580(2) 0.61032(17) 0.70957(12) 0.0333(6) Uani 1 1 d . . . . .
H27 H 0.310871 0.622852 0.725177 0.040 Uiso 1 1 calc R U . . .
C28 C 0.1191(2) 0.67364(15) 0.75771(11) 0.0281(5) Uani 1 1 d . . . . .
S29 S 0.18444(5) 0.72770(4) 0.77821(3) 0.03183(15) Uani 1 1 d . . . . .
C30 C 0.0885(2) 0.76041(15) 0.81542(11) 0.0284(5) Uani 1 1 d . . . . .
C31 C 0.0099(2) 0.72977(17) 0.81160(13) 0.0345(6) Uani 1 1 d . . . . .
H31 H -0.049686 0.740255 0.829409 0.041 Uiso 1 1 calc R U . . .
C32 C 0.0270(2) 0.68149(16) 0.77871(12) 0.0337(6) Uani 1 1 d . . . . .
H32 H -0.020364 0.656663 0.771636 0.040 Uiso 1 1 calc R U . . .
C33 C 0.09584(19) 0.81654(15) 0.84099(11) 0.0267(5) Uani 1 1 d . . . . .
C34 C 0.02593(19) 0.83327(14) 0.88033(11) 0.0258(5) Uani 1 1 d . . . . .
H34 H -0.024339 0.806944 0.888391 0.031 Uiso 1 1 calc R U . . .
C35 C 0.02801(19) 0.88518(14) 0.90680(10) 0.0245(5) Uani 1 1 d . . . . .
C36 C 0.10485(18) 0.92520(14) 0.89327(10) 0.0230(5) Uani 1 1 d . . . . .
C37 C 0.17314(19) 0.91089(14) 0.85056(10) 0.0252(5) Uani 1 1 d . . . . .
C38 C 0.16757(19) 0.85598(15) 0.82664(11) 0.0280(5) Uani 1 1 d . . . . .
H38 H 0.213260 0.845402 0.800278 0.034 Uiso 1 1 calc R U . . .
O39 O 0.11825(13) 0.97227(10) 0.91602(7) 0.0249(4) Uani 1 1 d . . . . .
O40 O 0.23744(13) 0.95038(10) 0.83756(7) 0.0274(4) Uani 1 1 d . . . . .
C41 C -0.04432(19) 0.90089(14) 0.95001(10) 0.0255(5) Uani 1 1 d . . . . .
C42 C -0.0984(2) 0.98226(15) 0.93237(12) 0.0313(6) Uani 1 1 d . . . . .
H42A H -0.049958 1.012542 0.925754 0.047 Uiso 1 1 calc R U . . .
H42B H -0.140349 0.993224 0.961647 0.047 Uiso 1 1 calc R U . . .
H42C H -0.139229 0.992868 0.898477 0.047 Uiso 1 1 calc R U . . .
C43 C 0.0124(2) 0.88244(17) 1.00587(11) 0.0328(6) Uani 1 1 d . . . . .
H43A H 0.044326 0.830084 1.017827 0.049 Uiso 1 1 calc R U . . .
H43B H -0.033502 0.894480 1.033268 0.049 Uiso 1 1 calc R U . . .
H43C H 0.062690 0.910980 1.002119 0.049 Uiso 1 1 calc R U . . .
C44 C -0.1219(2) 0.85523(17) 0.95738(12) 0.0340(6) Uani 1 1 d . . . . .
H44A H -0.159748 0.866635 0.922325 0.051 Uiso 1 1 calc R U . . .
H44B H -0.166565 0.866814 0.985458 0.051 Uiso 1 1 calc R U . . .
H44C H -0.089091 0.803048 0.969072 0.051 Uiso 1 1 calc R U . . .
N51 N 0.23403(16) 1.15533(12) 0.89859(9) 0.0262(4) Uani 1 1 d . . . . .
C52 C 0.1781(2) 1.22188(15) 0.89627(11) 0.0299(5) Uani 1 1 d . . . . .
C53 C 0.0881(2) 1.22929(15) 0.87053(11) 0.0289(5) Uani 1 1 d . . . . .
H53 H 0.033566 1.270513 0.863059 0.035 Uiso 1 1 calc R U . . .
C54 C 0.09382(18) 1.16344(14) 0.85773(10) 0.0235(5) Uani 1 1 d . . . . .
N55 N 0.18239(15) 1.11894(12) 0.87479(8) 0.0237(4) Uani 1 1 d . . . . .
C56 C 0.2140(3) 1.27435(18) 0.91981(14) 0.0418(7) Uani 1 1 d . . . . .
H56A H 0.236881 1.250312 0.958466 0.063 Uiso 1 1 calc R U . . .
H56B H 0.160119 1.317287 0.917533 0.063 Uiso 1 1 calc R U . . .
H56C H 0.268643 1.289803 0.898849 0.063 Uiso 1 1 calc R U . . .
C57 C 0.01920(19) 1.14201(14) 0.82901(10) 0.0243(5) Uani 1 1 d . . . . .
C58 C -0.08005(19) 1.16322(14) 0.83849(10) 0.0257(5) Uani 1 1 d . . . . .
H58 H -0.099366 1.190410 0.864182 0.031 Uiso 1 1 calc R U . . .
C59 C -0.15101(19) 1.14488(15) 0.81059(11) 0.0278(5) Uani 1 1 d . . . . .
H59 H -0.218562 1.159809 0.817395 0.033 Uiso 1 1 calc R U . . .
C60 C -0.1247(2) 1.10476(15) 0.77262(11) 0.0296(5) Uani 1 1 d . . . . .
C61 C -0.0254(2) 1.08428(17) 0.76330(12) 0.0342(6) Uani 1 1 d . . . . .
H61 H -0.006113 1.057293 0.737472 0.041 Uiso 1 1 calc R U . . .
C62 C 0.0465(2) 1.10239(16) 0.79090(11) 0.0307(6) Uani 1 1 d . . . . .
H62 H 0.113966 1.087833 0.783857 0.037 Uiso 1 1 calc R U . . .
C63 C -0.2022(2) 1.08137(17) 0.74439(13) 0.0354(6) Uani 1 1 d . . . . .
H63 H -0.170882 1.063088 0.713683 0.042 Uiso 1 1 calc R U . . .
C64 C -0.2906(2) 1.14365(19) 0.71969(15) 0.0439(7) Uani 1 1 d . . . . .
H64A H -0.337521 1.125645 0.701712 0.066 Uiso 1 1 calc R U . . .
H64B H -0.268799 1.182742 0.692458 0.066 Uiso 1 1 calc R U . . .
H64C H -0.322649 1.162819 0.748957 0.066 Uiso 1 1 calc R U . . .
C65 C -0.2352(3) 1.01863(18) 0.78449(15) 0.0434(7) Uani 1 1 d . . . . .
H65A H -0.268132 1.035507 0.814507 0.065 Uiso 1 1 calc R U . . .
H65B H -0.177679 0.978437 0.799687 0.065 Uiso 1 1 calc R U . . .
H65C H -0.281203 1.001431 0.765176 0.065 Uiso 1 1 calc R U . . .
N71 N 0.39803(16) 1.09455(13) 0.87191(9) 0.0286(5) Uani 1 1 d . . . . .
C72 C 0.45977(19) 1.12734(16) 0.83749(11) 0.0300(5) Uani 1 1 d . . . . .
C73 C 0.4892(2) 1.08666(17) 0.80115(11) 0.0313(6) Uani 1 1 d . . . . .
H73 H 0.533397 1.095751 0.772594 0.038 Uiso 1 1 calc R U . . .
C74 C 0.44089(19) 1.02914(16) 0.81487(11) 0.0286(5) Uani 1 1 d D U . . .
N75 N 0.38415(16) 1.03491(13) 0.85734(9) 0.0272(4) Uani 1 1 d . . . . .
C76 C 0.4841(2) 1.19665(17) 0.84083(14) 0.0381(6) Uani 1 1 d . . . . .
H76A H 0.533600 1.209011 0.814349 0.057 Uiso 1 1 calc R U . . .
H76B H 0.510368 1.189972 0.878179 0.057 Uiso 1 1 calc R U . . .
H76C H 0.424367 1.236395 0.832161 0.057 Uiso 1 1 calc R U . . .
C77 C 0.4507(8) 0.9678(4) 0.7900(3) 0.0297(9) Uani 0.830(8) 1 d D U P A 1
C78 C 0.4643(4) 0.9793(3) 0.7339(3) 0.0359(11) Uani 0.830(8) 1 d . U P A 1
H78 H 0.467029 1.026670 0.711664 0.043 Uiso 0.830(8) 1 calc R U P A 1
C79 C 0.4739(3) 0.9220(3) 0.7099(2) 0.0394(10) Uani 0.830(8) 1 d . U P A 1
H79 H 0.484218 0.931464 0.671623 0.047 Uiso 0.830(8) 1 calc R U P A 1
C80 C 0.4688(3) 0.8526(3) 0.7396(2) 0.0384(9) Uani 0.830(8) 1 d . U P A 1
C81 C 0.4572(5) 0.8411(3) 0.7965(3) 0.0361(12) Uani 0.830(8) 1 d . U P A 1
H81 H 0.454666 0.793656 0.818825 0.043 Uiso 0.830(8) 1 calc R U P A 1
C82 C 0.4492(9) 0.8977(4) 0.8210(3) 0.0321(10) Uani 0.830(8) 1 d . U P A 1
H82 H 0.442725 0.887821 0.859664 0.039 Uiso 0.830(8) 1 calc R U P A 1
C83 C 0.4764(4) 0.7941(3) 0.7098(2) 0.0497(12) Uani 0.830(8) 1 d . U P A 1
H83 H 0.537803 0.792952 0.688994 0.060 Uiso 0.830(8) 1 calc R U P A 1
C84 C 0.4839(3) 0.7170(3) 0.7481(2) 0.0564(13) Uani 0.830(8) 1 d . U P A 1
H84A H 0.539727 0.704093 0.775050 0.085 Uiso 0.830(8) 1 calc R U P A 1
H84B H 0.493899 0.681879 0.726315 0.085 Uiso 0.830(8) 1 calc R U P A 1
H84C H 0.422887 0.715471 0.767454 0.085 Uiso 0.830(8) 1 calc R U P A 1
C85 C 0.3886(5) 0.8150(6) 0.6674(3) 0.059(2) Uani 0.830(8) 1 d . U P A 1
H85A H 0.326875 0.819410 0.686307 0.088 Uiso 0.830(8) 1 calc R U P A 1
H85B H 0.394262 0.777014 0.648417 0.088 Uiso 0.830(8) 1 calc R U P A 1
H85C H 0.388908 0.861909 0.640352 0.088 Uiso 0.830(8) 1 calc R U P A 1
C77A C 0.442(4) 0.9684(17) 0.7906(17) 0.0297(9) Uani 0.170(8) 1 d DG U P A 2
C82A C 0.440(5) 0.899(2) 0.8238(11) 0.0321(10) Uani 0.170(8) 1 d G U P A 2
H82A H 0.439603 0.889590 0.862646 0.039 Uiso 0.170(8) 1 calc R U P A 2
C81A C 0.440(3) 0.8427(13) 0.8001(11) 0.0361(12) Uani 0.170(8) 1 d G U P A 2
H81A H 0.439489 0.795181 0.822739 0.043 Uiso 0.170(8) 1 calc R U P A 2
C80A C 0.4416(17) 0.8563(11) 0.7432(11) 0.0384(9) Uani 0.170(8) 1 d DG U P A 2
C79A C 0.4428(18) 0.9258(14) 0.7100(10) 0.0394(10) Uani 0.170(8) 1 d G U P A 2
H79A H 0.443676 0.935076 0.671076 0.047 Uiso 0.170(8) 1 calc R U P A 2
C78A C 0.443(3) 0.9819(10) 0.7337(16) 0.0359(11) Uani 0.170(8) 1 d G U P A 2
H78A H 0.443791 1.029486 0.710982 0.043 Uiso 0.170(8) 1 calc R U P A 2
C83A C 0.4360(12) 0.7938(10) 0.7196(8) 0.029(3) Uani 0.170(8) 1 d D U P A 2
H83A H 0.418377 0.753539 0.749316 0.035 Uiso 0.170(8) 1 calc R U P A 2
C84A C 0.5343(11) 0.7651(11) 0.6995(9) 0.041(5) Uani 0.170(8) 1 d D U P A 2
H84D H 0.525517 0.738886 0.672747 0.061 Uiso 0.170(8) 1 calc R U P A 2
H84E H 0.577679 0.731530 0.730755 0.061 Uiso 0.170(8) 1 calc R U P A 2
H84F H 0.563997 0.806011 0.681883 0.061 Uiso 0.170(8) 1 calc R U P A 2
C85A C 0.3568(15) 0.8205(18) 0.6728(10) 0.026(5) Uani 0.170(8) 1 d D U P A 2
H85D H 0.372102 0.861306 0.644207 0.039 Uiso 0.170(8) 1 calc R U P A 2
H85E H 0.292599 0.836904 0.687029 0.039 Uiso 0.170(8) 1 calc R U P A 2
H85F H 0.354510 0.780389 0.657094 0.039 Uiso 0.170(8) 1 calc R U P A 2
N91 N 0.34560(16) 1.04935(14) 0.96908(9) 0.0298(5) Uani 1 1 d . . . . .
C92 C 0.3800(2) 1.03323(18) 1.02216(11) 0.0348(6) Uani 1 1 d . . . . .
C93 C 0.3703(2) 0.96380(19) 1.04939(11) 0.0367(7) Uani 1 1 d . . . . .
H93 H 0.388122 0.938238 1.087064 0.044 Uiso 1 1 calc R U . . .
C94 C 0.32917(19) 0.93842(16) 1.01067(11) 0.0313(6) Uani 1 1 d . . . . .
N95 N 0.31291(16) 0.99083(13) 0.96227(9) 0.0290(5) Uani 1 1 d . . . . .
C96 C 0.4197(2) 1.0850(2) 1.04424(13) 0.0429(8) Uani 1 1 d . . . . .
H96A H 0.477097 1.096236 1.024082 0.064 Uiso 1 1 calc R U . . .
H96B H 0.439319 1.062444 1.083464 0.064 Uiso 1 1 calc R U . . .
H96C H 0.368705 1.130218 1.039706 0.064 Uiso 1 1 calc R U . . .
C97 C 0.3077(2) 0.86675(17) 1.01628(12) 0.0354(6) Uani 1 1 d . . . . .
C98 C 0.2862(2) 0.8248(2) 1.06732(14) 0.0461(8) Uani 1 1 d . . . . .
H98 H 0.285864 0.842744 1.098579 0.055 Uiso 1 1 calc R U . . .
C99 C 0.2653(3) 0.7575(2) 1.07295(16) 0.0572(10) Uani 1 1 d . . . . .
H99 H 0.252293 0.729583 1.108338 0.069 Uiso 1 1 calc R U . . .
C100 C 0.2627(3) 0.72925(19) 1.02778(18) 0.0577(10) Uani 1 1 d D U . . .
C101 C 0.2856(3) 0.77114(19) 0.97711(17) 0.0541(9) Uani 1 1 d . . . . .
H101 H 0.285669 0.753437 0.945755 0.065 Uiso 1 1 calc R U . . .
C102 C 0.3083(2) 0.83813(18) 0.97152(13) 0.0412(7) Uani 1 1 d . . . . .
H102 H 0.324480 0.865068 0.936536 0.049 Uiso 1 1 calc R U . . .
C103 C 0.2401(12) 0.6555(9) 1.0302(9) 0.076(2) Uani 0.486(12) 1 d D U P B 1
H103 H 0.281807 0.618257 1.061841 0.091 Uiso 0.486(12) 1 calc R U P B 1
C104 C 0.1318(11) 0.6612(8) 1.0458(9) 0.112(6) Uani 0.486(12) 1 d D U P B 1
H10A H 0.126009 0.664420 1.083717 0.168 Uiso 0.486(12) 1 calc R U P B 1
H10B H 0.111068 0.617675 1.042975 0.168 Uiso 0.486(12) 1 calc R U P B 1
H10C H 0.089613 0.705030 1.020638 0.168 Uiso 0.486(12) 1 calc R U P B 1
C105 C 0.2582(12) 0.6262(7) 0.9804(6) 0.104(5) Uani 0.486(12) 1 d D U P B 1
H10D H 0.217273 0.660642 0.948505 0.155 Uiso 0.486(12) 1 calc R U P B 1
H10E H 0.241000 0.578623 0.988303 0.155 Uiso 0.486(12) 1 calc R U P B 1
H10F H 0.327874 0.620426 0.972199 0.155 Uiso 0.486(12) 1 calc R U P B 1
C203 C 0.2299(11) 0.6580(8) 1.0387(9) 0.076(2) Uani 0.514(12) 1 d D U P B 2
H203 H 0.205918 0.648951 1.076869 0.091 Uiso 0.514(12) 1 calc R U P B 2
C204 C 0.1411(14) 0.6654(7) 1.0017(8) 0.121(6) Uani 0.514(12) 1 d D U P B 2
H20A H 0.158733 0.677178 0.963175 0.181 Uiso 0.514(12) 1 calc R U P B 2
H20B H 0.087135 0.704720 1.006645 0.181 Uiso 0.514(12) 1 calc R U P B 2
H20C H 0.120032 0.619230 1.011427 0.181 Uiso 0.514(12) 1 calc R U P B 2
C205 C 0.3193(10) 0.5966(5) 1.0422(7) 0.131(7) Uani 0.514(12) 1 d D U P B 2
H20D H 0.301400 0.549496 1.056834 0.196 Uiso 0.514(12) 1 calc R U P B 2
H20E H 0.370882 0.600103 1.066580 0.196 Uiso 0.514(12) 1 calc R U P B 2
H20F H 0.343813 0.600052 1.005289 0.196 Uiso 0.514(12) 1 calc R U P B 2
N111 N 0.10448(16) 0.16014(11) 0.33614(9) 0.0242(4) Uani 1 1 d . . . . .
C112 C 0.02379(19) 0.13602(14) 0.32779(11) 0.0266(5) Uani 1 1 d . . . . .
C113 C -0.04881(19) 0.16195(15) 0.35940(11) 0.0279(5) Uani 1 1 d . . . . .
H113 H -0.113907 0.154627 0.361651 0.033 Uiso 1 1 calc R U . . .
C114 C -0.00672(19) 0.20153(14) 0.38767(11) 0.0257(5) Uani 1 1 d . U . . .
N115 N 0.08559(16) 0.20140(12) 0.37288(9) 0.0249(4) Uani 1 1 d . . . . .
C116 C 0.0231(2) 0.08678(16) 0.29224(12) 0.0333(6) Uani 1 1 d . . . . .
H11A H 0.063444 0.037852 0.310601 0.050 Uiso 1 1 calc R U . . .
H11B H 0.050115 0.106509 0.256829 0.050 Uiso 1 1 calc R U . . .
H11C H -0.044756 0.083652 0.285929 0.050 Uiso 1 1 calc R U . . .
C117 C -0.0533(9) 0.2346(9) 0.4304(4) 0.0252(10) Uani 0.732(9) 1 d . U P C 1
C118 C -0.1537(8) 0.2683(8) 0.4255(4) 0.0284(9) Uani 0.732(9) 1 d . U P C 1
H118 H -0.192749 0.269724 0.394536 0.034 Uiso 0.732(9) 1 calc R U P C 1
C119 C -0.1973(5) 0.3001(6) 0.4655(3) 0.0304(10) Uani 0.732(9) 1 d . U P C 1
H119 H -0.265662 0.323124 0.461234 0.036 Uiso 0.732(9) 1 calc R U P C 1
C120 C -0.1420(6) 0.2984(5) 0.5117(3) 0.0274(15) Uani 0.732(9) 1 d D U P C 1
C121 C -0.0431(6) 0.2629(5) 0.5169(4) 0.0284(16) Uani 0.732(9) 1 d . U P C 1
H121 H -0.004425 0.260199 0.548450 0.034 Uiso 0.732(9) 1 calc R U P C 1
C122 C 0.0012(7) 0.2311(7) 0.4775(5) 0.0285(17) Uani 0.732(9) 1 d . U P C 1
H122 H 0.069062 0.206712 0.482497 0.034 Uiso 0.732(9) 1 calc R U P C 1
C123 C -0.1890(5) 0.3323(3) 0.5556(3) 0.0332(13) Uani 0.732(9) 1 d D U P C 1
H123 H -0.254433 0.364738 0.539633 0.040 Uiso 0.732(9) 1 calc R U P C 1
C124 C -0.2085(4) 0.2729(3) 0.6062(2) 0.0534(16) Uani 0.732(9) 1 d D U P C 1
H12A H -0.249112 0.244348 0.594514 0.080 Uiso 0.732(9) 1 calc R U P C 1
H12B H -0.243252 0.296118 0.632833 0.080 Uiso 0.732(9) 1 calc R U P C 1
H12C H -0.145647 0.240484 0.623292 0.080 Uiso 0.732(9) 1 calc R U P C 1
C125 C -0.1295(11) 0.3799(8) 0.5725(10) 0.0363(19) Uani 0.732(9) 1 d D U P C 1
H12D H -0.069902 0.348679 0.594364 0.055 Uiso 0.732(9) 1 calc R U P C 1
H12E H -0.169459 0.408567 0.594464 0.055 Uiso 0.732(9) 1 calc R U P C 1
H12F H -0.110839 0.413149 0.539369 0.055 Uiso 0.732(9) 1 calc R U P C 1
C177 C -0.044(2) 0.230(2) 0.4334(11) 0.0252(10) Uani 0.268(9) 1 d G U P C 2
C178 C -0.143(2) 0.266(2) 0.4303(10) 0.0284(9) Uani 0.268(9) 1 d G U P C 2
H178 H -0.183298 0.273381 0.398448 0.034 Uiso 0.268(9) 1 calc R U P C 2
C179 C -0.1819(16) 0.2922(17) 0.4737(10) 0.0304(10) Uani 0.268(9) 1 d G U P C 2
H179 H -0.249451 0.316820 0.471498 0.036 Uiso 0.268(9) 1 calc R U P C 2
C180 C -0.1223(17) 0.2821(11) 0.5202(7) 0.023(3) Uani 0.268(9) 1 d DG U P C 2
C181 C -0.0234(16) 0.2462(12) 0.5234(9) 0.023(3) Uani 0.268(9) 1 d G U P C 2
H181 H 0.017289 0.239217 0.555187 0.028 Uiso 0.268(9) 1 calc R U P C 2
C182 C 0.0159(17) 0.2203(18) 0.4800(12) 0.024(4) Uani 0.268(9) 1 d G U P C 2
H182 H 0.083444 0.195777 0.482138 0.029 Uiso 0.268(9) 1 calc R U P C 2
C183 C -0.1681(12) 0.3091(10) 0.5676(8) 0.037(4) Uani 0.268(9) 1 d D U P C 2
H183 H -0.149570 0.267221 0.601827 0.045 Uiso 0.268(9) 1 calc R U P C 2
C184 C -0.2802(9) 0.3347(9) 0.5642(6) 0.055(4) Uani 0.268(9) 1 d D U P C 2
H18A H -0.301541 0.376082 0.531113 0.082 Uiso 0.268(9) 1 calc R U P C 2
H18B H -0.301502 0.350150 0.596954 0.082 Uiso 0.268(9) 1 calc R U P C 2
H18C H -0.309554 0.294471 0.562282 0.082 Uiso 0.268(9) 1 calc R U P C 2
C185 C -0.121(3) 0.370(2) 0.575(3) 0.0363(19) Uani 0.268(9) 1 d D U P C 2
H18D H -0.130938 0.409616 0.540523 0.055 Uiso 0.268(9) 1 calc R U P C 2
H18E H -0.049877 0.349604 0.583876 0.055 Uiso 0.268(9) 1 calc R U P C 2
H18F H -0.151052 0.388097 0.604765 0.055 Uiso 0.268(9) 1 calc R U P C 2
N131 N 0.22475(16) 0.21544(12) 0.27295(9) 0.0251(4) Uani 1 1 d . . . . .
C132 C 0.2528(2) 0.22780(16) 0.22054(11) 0.0304(5) Uani 1 1 d . . . . .
C133 C 0.2549(2) 0.30091(16) 0.20108(12) 0.0336(6) Uani 1 1 d . . . . .
H133 H 0.271680 0.325508 0.165506 0.040 Uiso 1 1 calc R U . . .
C134 C 0.2271(2) 0.33127(15) 0.24452(11) 0.0284(5) Uani 1 1 d . . . . .
N135 N 0.20882(16) 0.27924(12) 0.28818(9) 0.0250(4) Uani 1 1 d . . . . .
C136 C 0.2765(2) 0.16935(17) 0.19150(13) 0.0377(6) Uani 1 1 d . . . . .
H13A H 0.332049 0.130350 0.211407 0.057 Uiso 1 1 calc R U . . .
H13B H 0.294039 0.190475 0.153841 0.057 Uiso 1 1 calc R U . . .
H13C H 0.218800 0.149024 0.190264 0.057 Uiso 1 1 calc R U . . .
C137 C 0.2148(2) 0.40791(15) 0.24469(11) 0.0286(5) Uani 1 1 d . . . . .
C138 C 0.2615(2) 0.45407(16) 0.20591(12) 0.0358(6) Uani 1 1 d . . . . .
H138 H 0.303096 0.435173 0.180802 0.043 Uiso 1 1 calc R U . . .
C139 C 0.2473(2) 0.52730(16) 0.20406(13) 0.0382(7) Uani 1 1 d . . . . .
H139 H 0.279117 0.557923 0.177353 0.046 Uiso 1 1 calc R U . . .
C140 C 0.1875(2) 0.55700(15) 0.24037(12) 0.0342(6) Uani 1 1 d . . . . .
C141 C 0.1431(2) 0.51042(15) 0.27929(12) 0.0332(6) Uani 1 1 d . . . . .
H141 H 0.102927 0.529127 0.304973 0.040 Uiso 1 1 calc R U . . .
C142 C 0.1561(2) 0.43718(15) 0.28156(12) 0.0300(5) Uani 1 1 d . . . . .
H142 H 0.124633 0.406673 0.308586 0.036 Uiso 1 1 calc R U . . .
C143 C 0.1748(3) 0.63745(16) 0.23665(14) 0.0415(7) Uani 1 1 d . . . . .
H143 H 0.166765 0.665234 0.196650 0.050 Uiso 1 1 calc R U . . .
C144 C 0.0844(3) 0.66848(18) 0.26378(14) 0.0498(9) Uani 1 1 d . . . . .
H14A H 0.091048 0.643690 0.303434 0.075 Uiso 1 1 calc R U . . .
H14B H 0.025605 0.660781 0.247656 0.075 Uiso 1 1 calc R U . . .
H14C H 0.078154 0.721040 0.257783 0.075 Uiso 1 1 calc R U . . .
C145 C 0.2677(3) 0.6500(2) 0.2602(2) 0.0705(13) Uani 1 1 d . . . . .
H14D H 0.260882 0.702530 0.254347 0.106 Uiso 1 1 calc R U . . .
H14E H 0.325000 0.630633 0.241467 0.106 Uiso 1 1 calc R U . . .
H14F H 0.276682 0.624713 0.299724 0.106 Uiso 1 1 calc R U . . .
N151 N 0.28569(16) 0.11746(11) 0.36277(9) 0.0246(4) Uani 1 1 d . . . . .
C152 C 0.3497(2) 0.05214(14) 0.38206(11) 0.0284(5) Uani 1 1 d . . . . .
C153 C 0.4051(2) 0.05493(15) 0.42601(11) 0.0313(6) Uani 1 1 d . . . . .
H153 H 0.456725 0.017143 0.447543 0.038 Uiso 1 1 calc R U . . .
C154 C 0.36916(19) 0.12529(14) 0.43229(10) 0.0255(5) Uani 1 1 d . . . . .
N155 N 0.29703(16) 0.16290(11) 0.39388(9) 0.0245(4) Uani 1 1 d . . . . .
C156 C 0.3537(2) -0.01025(16) 0.35804(13) 0.0376(6) Uani 1 1 d . . . . .
H15A H 0.409551 -0.050678 0.375579 0.056 Uiso 1 1 calc R U . . .
H15B H 0.361684 0.006000 0.318293 0.056 Uiso 1 1 calc R U . . .
H15C H 0.292282 -0.026867 0.364525 0.056 Uiso 1 1 calc R U . . .
C157 C 0.40211(19) 0.15653(14) 0.47374(10) 0.0250(5) Uani 1 1 d . . . . .
C158 C 0.5016(2) 0.14192(15) 0.48895(11) 0.0293(5) Uani 1 1 d . . . . .
H158 H 0.548426 0.112856 0.471747 0.035 Uiso 1 1 calc R U . . .
C159 C 0.5337(2) 0.16910(15) 0.52892(11) 0.0295(5) Uani 1 1 d . . . . .
H159 H 0.602306 0.158712 0.538383 0.035 Uiso 1 1 calc R U . . .
C160 C 0.4673(2) 0.21132(15) 0.55537(10) 0.0283(5) Uani 1 1 d . U . . .
C161 C 0.3669(2) 0.22668(15) 0.53966(11) 0.0286(5) Uani 1 1 d . . . . .
H161 H 0.320180 0.256180 0.556600 0.034 Uiso 1 1 calc R U . . .
C162 C 0.3347(2) 0.19945(15) 0.49972(11) 0.0276(5) Uani 1 1 d . . . . .
H162 H 0.266246 0.210054 0.489942 0.033 Uiso 1 1 calc R U . . .
C163 C 0.5044(2) 0.23854(16) 0.60026(11) 0.0332(6) Uani 1 1 d D U . . .
H16A H 0.577825 0.222219 0.605532 0.040 Uiso 0.41(4) 1 calc R U P D 2
H163 H 0.572569 0.207774 0.611901 0.040 Uiso 0.59(4) 1 calc R U P D 1
C214 C 0.447(2) 0.2268(12) 0.6511(8) 0.045(4) Uani 0.59(4) 1 d D U P D 1
H21A H 0.382273 0.261321 0.643526 0.068 Uiso 0.59(4) 1 calc R U P D 1
H21B H 0.482905 0.234828 0.681032 0.068 Uiso 0.59(4) 1 calc R U P D 1
H21C H 0.438156 0.176562 0.661962 0.068 Uiso 0.59(4) 1 calc R U P D 1
C215 C 0.5153(13) 0.3172(6) 0.5780(5) 0.046(2) Uani 0.59(4) 1 d D U P D 1
H21D H 0.562754 0.319765 0.549075 0.068 Uiso 0.59(4) 1 calc R U P D 1
H21E H 0.538963 0.332867 0.607967 0.068 Uiso 0.59(4) 1 calc R U P D 1
H21F H 0.451261 0.349384 0.562593 0.068 Uiso 0.59(4) 1 calc R U P D 1
C164 C 0.456(3) 0.2084(15) 0.6540(12) 0.039(4) Uani 0.41(4) 1 d D U P D 2
H16B H 0.384541 0.224122 0.648112 0.059 Uiso 0.41(4) 1 calc R U P D 2
H16C H 0.477904 0.226940 0.682959 0.059 Uiso 0.41(4) 1 calc R U P D 2
H16D H 0.476365 0.154744 0.665331 0.059 Uiso 0.41(4) 1 calc R U P D 2
C165 C 0.471(3) 0.3230(6) 0.5858(8) 0.057(5) Uani 0.41(4) 1 d D U P D 2
H16E H 0.494757 0.344849 0.549788 0.085 Uiso 0.41(4) 1 calc R U P D 2
H16F H 0.499199 0.339788 0.613974 0.085 Uiso 0.41(4) 1 calc R U P D 2
H16G H 0.399226 0.337918 0.584556 0.085 Uiso 0.41(4) 1 calc R U P D 2
C1A C 0.1411(2) 0.93345(19) 0.48985(15) 0.0458(8) Uani 1 1 d . . . . .
H1A H 0.080856 0.921079 0.508080 0.055 Uiso 1 1 calc R U . . .
Cl2A Cl 0.16489(7) 0.89082(5) 0.43678(4) 0.0585(2) Uani 1 1 d . . . . .
Cl3A Cl 0.11891(8) 1.02913(5) 0.46295(4) 0.0624(3) Uani 1 1 d . . . . .
Cl4A Cl 0.24053(6) 0.90022(5) 0.53921(3) 0.04718(18) Uani 1 1 d . . . . .
C1B C 0.1993(3) 1.0136(2) 0.63638(14) 0.0500(8) Uani 1 1 d . . . . .
H1B H 0.213352 0.965165 0.628265 0.060 Uiso 1 1 calc R U . . .
Cl2B Cl 0.07848(8) 1.06016(7) 0.61093(4) 0.0637(3) Uani 1 1 d . . . . .
Cl3B Cl 0.28415(9) 1.06213(7) 0.60249(4) 0.0737(3) Uani 1 1 d . . . . .
Cl4B Cl 0.21178(6) 0.99667(5) 0.70827(3) 0.04458(18) Uani 1 1 d . . . . .
C1C C 0.1621(5) 0.2452(3) 0.7121(2) 0.0449(18) Uani 0.702(8) 1 d . U P E 1
H1C H 0.106569 0.244749 0.737417 0.054 Uiso 0.702(8) 1 calc R U P E 1
Cl2C Cl 0.1332(2) 0.21336(19) 0.65817(13) 0.0980(10) Uani 0.702(8) 1 d . U P E 1
Cl3C Cl 0.1733(3) 0.33562(11) 0.68578(14) 0.0946(10) Uani 0.702(8) 1 d . U P E 1
Cl4C Cl 0.2674(5) 0.1910(3) 0.7490(2) 0.0772(16) Uani 0.702(8) 1 d . U P E 1
C1D C 0.1031(9) 0.4804(6) 0.8302(4) 0.078(3) Uani 0.502(5) 1 d D U P F 1
H1D H 0.078705 0.530572 0.804344 0.093 Uiso 0.502(5) 1 calc R U P F 1
Cl2D Cl 0.1586(5) 0.4217(2) 0.79069(17) 0.1108(19) Uani 0.502(5) 1 d D U P F 1
Cl3D Cl 0.1884(4) 0.4856(4) 0.8764(3) 0.153(3) Uani 0.502(5) 1 d D U P F 1
Cl4D Cl 0.0007(3) 0.4510(3) 0.86071(19) 0.106(2) Uani 0.502(5) 1 d D U P F 1
C1E C 0.4857(10) 0.3498(4) 1.0258(4) 0.185(10) Uani 0.427(8) 1 d D U P G 1
H1E H 0.554671 0.339803 1.013774 0.222 Uiso 0.427(8) 1 calc R U P G 1
Cl2E Cl 0.4324(8) 0.2786(5) 1.0227(7) 0.234(6) Uani 0.427(8) 1 d D U P G 1
Cl3E Cl 0.4879(13) 0.3618(6) 1.0918(4) 0.197(5) Uani 0.427(8) 1 d D U P G 1
Cl4E Cl 0.4184(8) 0.4321(4) 0.9818(3) 0.216(6) Uani 0.427(8) 1 d D U P G 1
C1F C -0.1060(6) 0.5999(4) 0.9647(5) 0.180(10) Uani 0.353(4) 1 d D U P H 1
H1F H -0.101601 0.586877 1.005843 0.216 Uiso 0.353(4) 1 calc R U P H 1
Cl2F Cl -0.1765(9) 0.5479(5) 0.9439(6) 0.197(6) Uani 0.353(4) 1 d D U P H 1
Cl3F Cl -0.1604(5) 0.6928(3) 0.9381(2) 0.108(2) Uani 0.353(4) 1 d D U P H 1
Cl4F Cl 0.0131(5) 0.5844(4) 0.9410(3) 0.163(3) Uani 0.353(4) 1 d D U P H 1
C1G C 0.4008(11) 0.4748(5) 0.8450(5) 0.120(9) Uani 0.199(5) 1 d D U P I 4
H1G H 0.334473 0.492181 0.824898 0.144 Uiso 0.199(5) 1 calc R U P I 4
Cl2G Cl 0.4872(11) 0.4972(7) 0.7966(6) 0.105(6) Uani 0.199(5) 1 d D U P I 4
Cl4G Cl 0.4221(9) 0.3799(4) 0.8719(5) 0.126(4) Uani 0.199(5) 1 d D U P I 4
C1H C 0.4172(6) 0.4216(7) 0.7748(3) 0.064(9) Uani 0.175(3) 1 d D U P J 2
H1H H 0.418988 0.474500 0.763262 0.077 Uiso 0.175(3) 1 calc R U P J 2
Cl2H Cl 0.5089(6) 0.3751(4) 0.8275(2) 0.076(2) Uani 0.175(3) 1 d D U P J 2
Cl3H Cl 0.4391(5) 0.3882(3) 0.71726(19) 0.0531(16) Uani 0.175(3) 1 d D U P J 2
Cl4H Cl 0.3002(6) 0.4151(5) 0.7980(3) 0.114(4) Uani 0.175(3) 1 d D U P J 2
C1I C 0.4218(10) 0.5783(7) 0.8692(5) 0.117(12) Uani 0.134(3) 1 d D U P K 3
H1I H 0.466974 0.542986 0.900275 0.141 Uiso 0.134(3) 1 calc R U P K 3
Cl2I Cl 0.4851(5) 0.5827(5) 0.8087(4) 0.085(3) Uani 0.134(3) 1 d D U P K 3
Cl3I Cl 0.3886(10) 0.6619(6) 0.8849(4) 0.114(5) Uani 0.134(3) 1 d D U P K 3
Cl4I Cl 0.3187(9) 0.5428(7) 0.8654(5) 0.118(5) Uani 0.134(3) 1 d D U P K 3
C1K C 0.4066(9) 0.2852(9) 1.0381(5) 0.193(14) Uani 0.208(5) 1 d D U P L 5
H1K H 0.423507 0.230584 1.052489 0.232 Uiso 0.208(5) 1 calc R U P L 5
Cl2K Cl 0.2810(8) 0.3157(5) 1.0462(3) 0.145(5) Uani 0.208(5) 1 d D U P L 5
Cl3K Cl 0.4771(9) 0.3179(10) 1.0779(4) 0.165(6) Uani 0.208(5) 1 d D U P L 5
Cl4K Cl 0.4319(9) 0.3077(10) 0.9684(4) 0.189(7) Uani 0.208(5) 1 d D U P L 5
C1L C 0.4232(14) 0.3529(5) 1.0297(5) 0.159(9) Uani 0.291(8) 1 d D U P M 2
H1L H 0.467417 0.356379 0.998169 0.191 Uiso 0.291(8) 1 calc R U P M 2
Cl2L Cl 0.4298(7) 0.2609(4) 1.0649(4) 0.116(3) Uani 0.291(8) 1 d D U P M 2
Cl3L Cl 0.3008(18) 0.3946(6) 1.0054(10) 0.372(14) Uani 0.291(8) 1 d D U P M 2
Cl4L Cl 0.4582(15) 0.3967(7) 1.0757(7) 0.191(6) Uani 0.291(8) 1 d D U P M 2
C1M C 0.4430(11) 0.4264(6) 0.8252(6) 0.113(5) Uani 0.441(6) 1 d D U P N 1
H1M H 0.378975 0.426821 0.843319 0.135 Uiso 0.441(6) 1 calc R U P N 1
Cl2M Cl 0.5396(4) 0.35835(19) 0.8699(2) 0.0988(15) Uani 0.441(6) 1 d D U P N 1
Cl3M Cl 0.4704(6) 0.5115(3) 0.8146(4) 0.110(3) Uani 0.441(6) 1 d D U P N 1
Cl4M Cl 0.4339(4) 0.4053(3) 0.7609(2) 0.124(2) Uani 0.441(6) 1 d D U P N 1
C1N C -0.0737(18) 0.5704(10) 0.9445(13) 0.196(13) Uani 0.201(2) 1 d D U P O 3
H1N H -0.039813 0.570426 0.909428 0.235 Uiso 0.201(2) 1 calc R U P O 3
Cl2N Cl -0.1877(9) 0.5515(5) 0.9383(4) 0.081(3) Uani 0.201(2) 1 d D U P O 3
Cl3N Cl -0.1013(8) 0.6595(4) 0.9504(4) 0.086(2) Uani 0.201(2) 1 d D U P O 3
Cl4N Cl 0.000000 0.500000 1.000000 0.247(7) Uani 0.402(5) 2 d DS U P O 3
C1O C 0.035(4) 0.457(3) 0.8519(16) 0.130(13) Uiso 0.133(5) 1 d D U P P 3
H1O H -0.018148 0.499273 0.830618 0.156 Uiso 0.133(5) 1 calc R U P P 3
Cl2O Cl 0.0872(15) 0.4219(7) 0.7992(6) 0.107(5) Uani 0.133(5) 1 d D U P P 3
Cl3O Cl -0.0333(7) 0.4050(5) 0.8964(6) 0.080(4) Uani 0.133(5) 1 d D U P P 3
Cl4O Cl 0.1172(19) 0.5038(7) 0.8693(6) 0.153(8) Uani 0.133(5) 1 d D U P P 3
C1P C 0.0212(17) 0.4764(16) 0.9053(9) 0.146(12) Uani 0.214(5) 1 d D U P Q 2
H1P H -0.002439 0.432922 0.927127 0.175 Uiso 0.214(5) 1 calc R U P Q 2
Cl2P Cl 0.1349(15) 0.4772(11) 0.9359(10) 0.274(11) Uani 0.214(5) 1 d D U P Q 2
Cl3P Cl -0.0687(10) 0.5570(7) 0.9025(5) 0.169(6) Uani 0.214(5) 1 d D U P Q 2
Cl4P Cl 0.0298(14) 0.4752(6) 0.8371(5) 0.161(6) Uani 0.214(5) 1 d D U P Q 2
C1Q C 0.1678(10) 0.2527(6) 0.7151(4) 0.082(11) Uani 0.224(8) 1 d D U P R 2
H1Q H 0.108621 0.243999 0.736160 0.098 Uiso 0.224(8) 1 calc R U P R 2
Cl2Q Cl 0.1407(5) 0.2601(11) 0.6460(3) 0.146(6) Uani 0.224(8) 1 d D U P R 2
Cl3Q Cl 0.2674(11) 0.1789(7) 0.7442(6) 0.051(2) Uani 0.224(8) 1 d D U P R 2
Cl4Q Cl 0.1892(9) 0.3356(5) 0.7197(8) 0.160(6) Uani 0.224(8) 1 d D U P R 2
C1R C 0.410(3) 0.4364(14) 0.8564(13) 0.091(10) Uiso 0.127(5) 1 d D U P S 6
H1R H 0.358352 0.442878 0.883495 0.109 Uiso 0.127(5) 1 calc R U P S 6
Cl2R Cl 0.3545(13) 0.4175(8) 0.8017(6) 0.098(5) Uiso 0.127(5) 1 d D U P S 6
Cl3R Cl 0.4981(19) 0.3569(11) 0.8878(9) 0.117(7) Uiso 0.127(5) 1 d D U P S 6
Cl4R Cl 0.455(2) 0.5156(14) 0.8384(12) 0.144(11) Uiso 0.127(5) 1 d D U P S 6
Cl3G Cl 0.3973(16) 0.5197(7) 0.8961(7) 0.198(7) Uani 0.199(5) 1 d D U P I 4
Cl4S Cl 0.3720(16) 0.3727(9) 0.7317(10) 0.112(8) Uani 0.077(3) 1 d D U P T 4
Cl3S Cl 0.2565(13) 0.2587(11) 0.7564(6) 0.084(6) Uani 0.077(3) 1 d D U P T 4
Cl2S Cl 0.192(2) 0.3993(15) 0.7832(15) 0.119(9) Uani 0.077(3) 1 d D U P T 4
C1S C 0.256(3) 0.3521(17) 0.739(2) 0.112(18) Uani 0.077(3) 1 d D U P T 4
H1S H 0.219891 0.374774 0.702327 0.135 Uiso 0.077(3) 1 calc R U P T 4

loop_
_atom_site_aniso_label
_atom_site_aniso_U_11
_atom_site_aniso_U_22
_atom_site_aniso_U_33
_atom_site_aniso_U_23
_atom_site_aniso_U_13
_atom_site_aniso_U_12
Zn1 0.02295(17) 0.02353(16) 0.02443(16) -0.01141(13) 0.00166(12) -0.00724(12)
B2 0.0263(14) 0.0265(13) 0.0265(14) -0.0126(11) 0.0027(11) -0.0092(11)
Zn3 0.02029(17) 0.03119(18) 0.02061(16) -0.01020(13) 0.00246(12) -0.00614(13)
B4 0.0219(14) 0.0448(17) 0.0281(14) -0.0177(13) 0.0016(11) -0.0098(12)
S5 0.0261(3) 0.0448(4) 0.0382(4) -0.0272(3) 0.0107(3) -0.0142(3)
C6 0.0268(13) 0.0300(13) 0.0279(12) -0.0141(10) 0.0055(10) -0.0086(10)
C7 0.0258(14) 0.0419(15) 0.0361(14) -0.0232(12) 0.0044(11) -0.0058(11)
C8 0.0285(13) 0.0287(12) 0.0270(12) -0.0136(10) 0.0060(10) -0.0093(10)
S9 0.0241(3) 0.0388(3) 0.0352(3) -0.0245(3) 0.0079(2) -0.0121(2)
C10 0.0283(13) 0.0291(12) 0.0290(13) -0.0140(10) 0.0063(10) -0.0124(10)
C11 0.0272(13) 0.0404(15) 0.0340(14) -0.0208(12) 0.0081(10) -0.0162(11)
C12 0.0279(14) 0.0383(14) 0.0327(14) -0.0183(12) 0.0116(10) -0.0136(11)
C13 0.0221(12) 0.0252(12) 0.0270(12) -0.0117(10) 0.0035(9) -0.0066(9)
C14 0.0237(12) 0.0263(12) 0.0283(12) -0.0134(10) 0.0045(9) -0.0106(9)
C15 0.0212(12) 0.0224(11) 0.0269(12) -0.0100(9) 0.0041(9) -0.0073(9)
C16 0.0210(12) 0.0221(11) 0.0218(11) -0.0085(9) 0.0028(9) -0.0055(9)
C17 0.0214(12) 0.0237(11) 0.0272(12) -0.0103(9) 0.0025(9) -0.0079(9)
C18 0.0198(12) 0.0282(12) 0.0291(12) -0.0141(10) 0.0072(9) -0.0082(9)
O19 0.0225(9) 0.0305(9) 0.0340(9) -0.0180(8) 0.0047(7) -0.0112(7)
O20 0.0232(9) 0.0261(8) 0.0266(9) -0.0130(7) 0.0038(7) -0.0085(7)
C21 0.0241(12) 0.0305(13) 0.0265(12) -0.0124(10) 0.0057(9) -0.0122(10)
C22 0.0320(15) 0.0438(16) 0.0435(16) -0.0233(13) 0.0142(12) -0.0222(12)
C23 0.0326(14) 0.0354(14) 0.0297(13) -0.0083(11) 0.0069(11) -0.0136(11)
C24 0.0218(13) 0.0351(14) 0.0368(14) -0.0129(11) 0.0049(10) -0.0071(10)
C26 0.0279(13) 0.0343(14) 0.0302(13) -0.0170(11) 0.0043(10) -0.0089(10)
C27 0.0268(14) 0.0434(16) 0.0380(15) -0.0256(13) 0.0017(11) -0.0069(11)
C28 0.0270(13) 0.0336(13) 0.0278(13) -0.0155(11) 0.0036(10) -0.0071(10)
S29 0.0249(3) 0.0456(4) 0.0372(3) -0.0290(3) 0.0091(2) -0.0114(3)
C30 0.0281(13) 0.0340(13) 0.0273(12) -0.0156(11) 0.0070(10) -0.0074(10)
C31 0.0308(14) 0.0420(16) 0.0410(15) -0.0245(13) 0.0145(12) -0.0136(12)
C32 0.0306(14) 0.0399(15) 0.0405(15) -0.0231(13) 0.0104(11) -0.0138(12)
C33 0.0253(13) 0.0322(13) 0.0257(12) -0.0140(10) 0.0041(9) -0.0061(10)
C34 0.0230(12) 0.0301(12) 0.0271(12) -0.0126(10) 0.0059(9) -0.0068(10)
C35 0.0240(12) 0.0292(12) 0.0214(11) -0.0106(10) 0.0048(9) -0.0045(9)
C36 0.0213(12) 0.0280(12) 0.0206(11) -0.0102(9) 0.0028(9) -0.0035(9)
C37 0.0244(12) 0.0309(13) 0.0230(12) -0.0113(10) 0.0048(9) -0.0074(10)
C38 0.0263(13) 0.0369(14) 0.0260(12) -0.0169(11) 0.0094(10) -0.0080(10)
O39 0.0238(9) 0.0311(9) 0.0236(8) -0.0139(7) 0.0063(7) -0.0068(7)
O40 0.0254(9) 0.0370(10) 0.0260(9) -0.0149(8) 0.0090(7) -0.0124(7)
C41 0.0252(13) 0.0303(13) 0.0249(12) -0.0143(10) 0.0086(9) -0.0069(10)
C42 0.0274(14) 0.0337(14) 0.0354(14) -0.0166(11) 0.0089(11) -0.0039(11)
C43 0.0337(15) 0.0433(15) 0.0236(12) -0.0128(11) 0.0071(10) -0.0094(12)
C44 0.0318(15) 0.0423(15) 0.0356(15) -0.0193(12) 0.0156(11) -0.0145(12)
N51 0.0225(11) 0.0352(11) 0.0247(10) -0.0116(9) 0.0018(8) -0.0102(9)
C52 0.0326(14) 0.0330(13) 0.0273(13) -0.0103(11) 0.0037(10) -0.0116(11)
C53 0.0296(14) 0.0292(13) 0.0280(13) -0.0081(10) 0.0006(10) -0.0070(10)
C54 0.0214(12) 0.0288(12) 0.0201(11) -0.0064(9) 0.0028(9) -0.0063(9)
N55 0.0206(10) 0.0326(11) 0.0216(10) -0.0111(8) 0.0016(7) -0.0094(8)
C56 0.0456(18) 0.0393(16) 0.0491(18) -0.0207(14) -0.0005(14) -0.0165(13)
C57 0.0230(12) 0.0282(12) 0.0213(11) -0.0067(9) -0.0001(9) -0.0056(9)
C58 0.0240(13) 0.0276(12) 0.0248(12) -0.0089(10) 0.0002(9) -0.0029(9)
C59 0.0206(12) 0.0342(13) 0.0284(13) -0.0118(11) 0.0010(9) -0.0026(10)
C60 0.0267(13) 0.0336(14) 0.0296(13) -0.0130(11) -0.0020(10) -0.0041(10)
C61 0.0291(14) 0.0448(16) 0.0331(14) -0.0218(12) -0.0003(11) -0.0043(12)
C62 0.0219(13) 0.0426(15) 0.0309(13) -0.0172(12) 0.0020(10) -0.0055(11)
C63 0.0274(14) 0.0447(16) 0.0388(15) -0.0232(13) -0.0048(11) -0.0037(12)
C64 0.0353(17) 0.0465(18) 0.0491(18) -0.0125(15) -0.0147(13) -0.0086(13)
C65 0.0419(18) 0.0397(16) 0.055(2) -0.0216(15) -0.0110(14) -0.0122(13)
N71 0.0218(11) 0.0415(13) 0.0267(11) -0.0139(9) 0.0025(8) -0.0111(9)
C72 0.0201(12) 0.0408(15) 0.0289(13) -0.0079(11) 0.0008(10) -0.0094(10)
C73 0.0230(13) 0.0463(16) 0.0254(13) -0.0089(11) 0.0030(10) -0.0112(11)
C74 0.0187(12) 0.0443(15) 0.0243(12) -0.0119(11) 0.0017(9) -0.0079(10)
N75 0.0202(10) 0.0413(12) 0.0246(10) -0.0147(9) 0.0039(8) -0.0098(9)
C76 0.0305(15) 0.0418(16) 0.0442(17) -0.0126(13) 0.0019(12) -0.0126(12)
C77 0.017(3) 0.0472(15) 0.0276(13) -0.0163(11) 0.0051(13) -0.0066(13)
C78 0.030(3) 0.0506(18) 0.0313(14) -0.0162(13) 0.008(2) -0.0121(16)
C79 0.030(3) 0.059(2) 0.0337(15) -0.0232(14) 0.0081(19) -0.009(2)
C80 0.029(3) 0.0505(18) 0.0416(17) -0.0237(14) 0.0041(19) -0.0082(18)
C81 0.027(3) 0.0434(16) 0.0400(17) -0.0166(13) 0.0049(15) -0.0073(16)
C82 0.023(3) 0.0442(15) 0.0310(15) -0.0154(12) 0.0067(13) -0.0053(14)
C83 0.038(3) 0.064(3) 0.059(3) -0.039(2) 0.014(2) -0.010(2)
C84 0.041(2) 0.060(3) 0.077(3) -0.037(2) 0.002(2) -0.0071(19)
C85 0.056(4) 0.068(4) 0.059(3) -0.038(3) 0.003(3) -0.003(4)
C77A 0.017(3) 0.0472(15) 0.0276(13) -0.0163(11) 0.0051(13) -0.0066(13)
C82A 0.023(3) 0.0442(15) 0.0310(15) -0.0154(12) 0.0067(13) -0.0053(14)
C81A 0.027(3) 0.0434(16) 0.0400(17) -0.0166(13) 0.0049(15) -0.0073(16)
C80A 0.029(3) 0.0505(18) 0.0416(17) -0.0237(14) 0.0041(19) -0.0082(18)
C79A 0.030(3) 0.059(2) 0.0337(15) -0.0232(14) 0.0081(19) -0.009(2)
C78A 0.030(3) 0.0506(18) 0.0313(14) -0.0162(13) 0.008(2) -0.0121(16)
C83A 0.017(8) 0.043(7) 0.030(7) -0.019(6) 0.006(6) -0.003(6)
C84A 0.021(7) 0.055(11) 0.065(12) -0.048(9) 0.014(7) -0.009(6)
C85A 0.020(10) 0.038(11) 0.028(8) -0.020(7) 0.001(7) -0.010(9)
N91 0.0198(10) 0.0485(14) 0.0238(11) -0.0169(10) -0.0003(8) -0.0052(9)
C92 0.0181(12) 0.0609(19) 0.0257(13) -0.0209(13) 0.0002(9) 0.0010(12)
C93 0.0228(13) 0.0606(19) 0.0207(12) -0.0121(12) 0.0007(10) 0.0028(12)
C94 0.0197(12) 0.0455(16) 0.0210(12) -0.0067(11) 0.0027(9) 0.0040(10)
N95 0.0215(11) 0.0438(13) 0.0218(10) -0.0116(9) 0.0028(8) -0.0052(9)
C96 0.0260(15) 0.074(2) 0.0352(15) -0.0315(16) -0.0033(11) -0.0039(14)
C97 0.0230(13) 0.0455(16) 0.0270(13) -0.0034(12) 0.0047(10) 0.0045(11)
C98 0.0337(16) 0.056(2) 0.0334(16) 0.0012(14) 0.0088(12) 0.0031(14)
C99 0.047(2) 0.052(2) 0.051(2) 0.0087(17) 0.0129(16) 0.0033(16)
C100 0.051(2) 0.0370(17) 0.067(2) 0.0033(16) 0.0052(18) 0.0046(15)
C101 0.059(2) 0.0374(17) 0.056(2) -0.0080(15) 0.0026(17) 0.0031(15)
C102 0.0403(17) 0.0408(16) 0.0327(15) -0.0045(12) 0.0057(12) 0.0022(13)
C103 0.083(4) 0.037(2) 0.091(6) 0.001(3) 0.014(3) -0.003(2)
C104 0.098(8) 0.067(7) 0.187(17) -0.049(10) 0.066(10) -0.036(6)
C105 0.128(11) 0.073(7) 0.132(10) -0.045(7) 0.057(9) -0.050(7)
C203 0.083(4) 0.037(2) 0.091(6) 0.001(3) 0.014(3) -0.003(2)
C204 0.168(13) 0.047(6) 0.138(12) 0.003(7) -0.047(10) -0.040(7)
C205 0.143(10) 0.029(4) 0.178(15) 0.006(6) 0.041(10) 0.020(5)
N111 0.0263(11) 0.0249(10) 0.0269(10) -0.0131(8) 0.0027(8) -0.0101(8)
C112 0.0274(13) 0.0251(12) 0.0302(13) -0.0096(10) -0.0007(10) -0.0095(10)
C113 0.0227(13) 0.0316(13) 0.0319(13) -0.0104(11) 0.0017(10) -0.0100(10)
C114 0.0254(13) 0.0249(12) 0.0275(12) -0.0070(10) 0.0011(9) -0.0078(9)
N115 0.0266(11) 0.0264(10) 0.0266(10) -0.0129(8) 0.0032(8) -0.0097(8)
C116 0.0334(15) 0.0365(14) 0.0376(15) -0.0177(12) -0.0006(11) -0.0144(11)
C117 0.026(3) 0.026(2) 0.0260(16) -0.0074(17) 0.0041(15) -0.0104(19)
C118 0.026(3) 0.0315(15) 0.030(2) -0.0100(18) -0.0002(15) -0.008(2)
C119 0.023(3) 0.035(3) 0.034(3) -0.011(2) 0.0037(17) -0.006(2)
C120 0.022(3) 0.031(4) 0.029(3) -0.007(2) 0.006(2) -0.008(2)
C121 0.023(4) 0.037(4) 0.026(3) -0.009(3) 0.001(2) -0.008(3)
C122 0.019(3) 0.034(4) 0.030(3) -0.005(2) 0.004(2) -0.006(2)
C123 0.035(3) 0.037(3) 0.033(3) -0.013(2) 0.014(2) -0.015(2)
C124 0.077(4) 0.052(3) 0.047(3) -0.023(2) 0.037(3) -0.037(3)
C125 0.044(3) 0.034(5) 0.033(3) -0.012(4) 0.004(3) -0.009(3)
C177 0.026(3) 0.026(2) 0.0260(16) -0.0074(17) 0.0041(15) -0.0104(19)
C178 0.026(3) 0.0315(15) 0.030(2) -0.0100(18) -0.0002(15) -0.008(2)
C179 0.023(3) 0.035(3) 0.034(3) -0.011(2) 0.0037(17) -0.006(2)
C180 0.028(7) 0.018(7) 0.021(5) -0.004(5) 0.001(4) -0.007(5)
C181 0.024(7) 0.020(8) 0.021(5) -0.001(5) 0.000(5) -0.003(5)
C182 0.025(8) 0.025(8) 0.027(6) -0.014(6) 0.003(5) -0.009(6)
C183 0.041(7) 0.035(8) 0.036(7) -0.013(6) 0.008(5) -0.006(5)
C184 0.043(6) 0.071(9) 0.059(9) -0.032(7) 0.023(6) -0.016(6)
C185 0.044(3) 0.034(5) 0.033(3) -0.012(4) 0.004(3) -0.009(3)
N131 0.0273(11) 0.0273(11) 0.0260(10) -0.0130(9) 0.0031(8) -0.0102(8)
C132 0.0345(14) 0.0353(14) 0.0279(13) -0.0144(11) 0.0054(10) -0.0149(11)
C133 0.0451(17) 0.0355(14) 0.0261(13) -0.0104(11) 0.0076(11) -0.0194(12)
C134 0.0315(14) 0.0307(13) 0.0268(12) -0.0100(10) 0.0024(10) -0.0125(10)
N135 0.0266(11) 0.0250(10) 0.0283(11) -0.0120(8) 0.0011(8) -0.0101(8)
C136 0.0498(18) 0.0392(16) 0.0338(15) -0.0197(13) 0.0106(13) -0.0186(13)
C137 0.0306(14) 0.0277(13) 0.0286(13) -0.0078(10) 0.0006(10) -0.0093(10)
C138 0.0426(17) 0.0350(15) 0.0340(15) -0.0123(12) 0.0123(12) -0.0150(12)
C139 0.0469(18) 0.0300(14) 0.0384(16) -0.0070(12) 0.0112(13) -0.0143(12)
C140 0.0366(15) 0.0287(14) 0.0358(15) -0.0081(11) 0.0022(11) -0.0059(11)
C141 0.0286(14) 0.0290(13) 0.0400(15) -0.0105(11) 0.0058(11) -0.0022(10)
C142 0.0255(13) 0.0310(13) 0.0323(13) -0.0067(11) 0.0025(10) -0.0072(10)
C143 0.0485(19) 0.0267(14) 0.0446(17) -0.0066(12) 0.0045(14) -0.0039(12)
C144 0.067(2) 0.0317(15) 0.0405(17) -0.0054(13) 0.0118(16) 0.0026(15)
C145 0.065(3) 0.0315(17) 0.117(4) -0.029(2) -0.021(2) -0.0045(17)
N151 0.0261(11) 0.0242(10) 0.0267(10) -0.0115(8) 0.0020(8) -0.0073(8)
C152 0.0301(14) 0.0250(12) 0.0315(13) -0.0117(10) 0.0060(10) -0.0050(10)
C153 0.0326(14) 0.0289(13) 0.0303(13) -0.0095(11) 0.0012(10) -0.0013(10)
C154 0.0248(12) 0.0277(12) 0.0248(12) -0.0085(10) 0.0026(9) -0.0061(10)
N155 0.0262(11) 0.0249(10) 0.0263(10) -0.0119(8) 0.0008(8) -0.0077(8)
C156 0.0449(17) 0.0296(14) 0.0404(16) -0.0170(12) 0.0002(13) -0.0040(12)
C157 0.0249(13) 0.0259(12) 0.0229(12) -0.0055(9) -0.0005(9) -0.0050(9)
C158 0.0255(13) 0.0320(13) 0.0292(13) -0.0102(11) 0.0007(10) -0.0023(10)
C159 0.0255(13) 0.0349(14) 0.0270(13) -0.0078(11) -0.0020(10) -0.0055(10)
C160 0.0320(14) 0.0308(13) 0.0216(12) -0.0049(10) -0.0004(10) -0.0097(10)
C161 0.0318(14) 0.0296(13) 0.0240(12) -0.0094(10) 0.0014(10) -0.0044(10)
C162 0.0259(13) 0.0306(13) 0.0257(12) -0.0083(10) 0.0011(10) -0.0049(10)
C163 0.0362(15) 0.0377(15) 0.0272(13) -0.0100(11) -0.0033(11) -0.0103(12)
C214 0.050(9) 0.068(10) 0.029(4) -0.023(6) 0.008(5) -0.024(8)
C215 0.059(7) 0.047(4) 0.037(4) -0.012(3) -0.006(4) -0.025(4)
C164 0.040(6) 0.049(9) 0.030(5) -0.018(5) 0.002(4) -0.005(7)
C165 0.095(14) 0.037(4) 0.040(7) -0.008(4) -0.023(8) -0.024(6)
C1A 0.0290(16) 0.0465(18) 0.0495(19) 0.0034(15) 0.0040(13) -0.0058(13)
Cl2A 0.0572(5) 0.0563(5) 0.0630(6) -0.0132(4) -0.0099(4) -0.0195(4)
Cl3A 0.0631(6) 0.0449(5) 0.0601(5) 0.0013(4) 0.0144(4) 0.0047(4)
Cl4A 0.0335(4) 0.0560(5) 0.0458(4) -0.0089(3) 0.0038(3) -0.0048(3)
C1B 0.060(2) 0.054(2) 0.0385(17) -0.0147(15) 0.0149(15) -0.0177(17)
Cl2B 0.0601(6) 0.0834(7) 0.0452(5) -0.0107(5) -0.0044(4) -0.0211(5)
Cl3B 0.0681(7) 0.0898(8) 0.0554(6) 0.0028(5) 0.0194(5) -0.0331(6)
Cl4B 0.0404(4) 0.0566(5) 0.0369(4) -0.0114(3) 0.0081(3) -0.0144(3)
C1C 0.041(4) 0.042(3) 0.043(4) -0.008(3) 0.005(3) 0.002(3)
Cl2C 0.129(2) 0.106(2) 0.0554(14) -0.0248(12) -0.0250(12) -0.0157(15)
Cl3C 0.1135(19) 0.0460(9) 0.107(2) -0.0005(10) 0.0431(16) -0.0131(10)
Cl4C 0.0416(18) 0.116(4) 0.0436(13) 0.0200(19) 0.0014(11) -0.011(2)
C1D 0.106(8) 0.054(5) 0.062(6) 0.001(4) 0.007(6) -0.017(6)
Cl2D 0.156(5) 0.072(2) 0.0719(19) 0.0002(15) 0.033(2) 0.011(2)
Cl3D 0.166(5) 0.167(5) 0.195(6) -0.110(4) 0.083(4) -0.108(4)
Cl4D 0.076(2) 0.143(5) 0.091(3) -0.047(3) -0.014(2) 0.009(3)
C1E 0.195(19) 0.151(16) 0.174(17) 0.007(15) 0.008(16) -0.037(15)
Cl2E 0.162(7) 0.147(7) 0.395(19) -0.101(10) -0.054(11) -0.011(6)
Cl3E 0.325(15) 0.149(9) 0.115(6) -0.009(5) 0.037(7) -0.087(10)
Cl4E 0.276(11) 0.128(5) 0.170(6) -0.033(4) -0.020(6) 0.087(6)
C1F 0.21(2) 0.165(19) 0.18(2) -0.052(17) -0.011(18) -0.053(16)
Cl2F 0.262(13) 0.088(7) 0.245(13) -0.025(7) -0.066(10) -0.071(8)
Cl3F 0.172(6) 0.086(4) 0.094(4) -0.047(3) 0.031(4) -0.062(4)
Cl4F 0.150(6) 0.145(6) 0.154(6) 0.017(5) -0.007(5) -0.028(4)
C1G 0.118(17) 0.092(16) 0.143(17) -0.018(15) 0.034(16) -0.031(14)
Cl2G 0.041(4) 0.122(10) 0.107(8) 0.038(6) 0.028(5) -0.016(5)
Cl4G 0.143(9) 0.069(5) 0.162(9) -0.003(5) 0.032(7) -0.056(5)
C1H 0.105(19) 0.035(11) 0.049(12) -0.008(9) -0.040(14) -0.011(11)
Cl2H 0.129(6) 0.061(4) 0.053(3) -0.015(3) -0.013(4) -0.051(4)
Cl3H 0.087(4) 0.036(2) 0.038(3) -0.0134(19) -0.001(2) -0.015(2)
Cl4H 0.098(6) 0.120(7) 0.066(5) 0.036(4) 0.042(4) 0.007(5)
C1I 0.15(3) 0.11(2) 0.13(2) -0.089(18) 0.02(2) -0.05(2)
Cl2I 0.046(4) 0.094(6) 0.134(8) -0.071(6) -0.021(4) -0.004(4)
Cl3I 0.160(12) 0.104(8) 0.076(7) -0.056(6) -0.019(7) 0.011(7)
Cl4I 0.119(10) 0.128(10) 0.084(8) -0.025(7) 0.005(7) 0.014(7)
C1K 0.23(2) 0.17(2) 0.19(2) -0.05(2) -0.05(2) -0.06(2)
Cl2K 0.252(12) 0.123(7) 0.054(4) -0.048(4) -0.036(5) -0.007(7)
Cl3K 0.154(10) 0.202(15) 0.092(7) -0.016(8) -0.019(6) 0.019(10)
Cl4K 0.209(12) 0.218(15) 0.152(10) -0.059(10) -0.092(8) -0.062(11)
C1L 0.25(2) 0.110(13) 0.128(15) -0.003(12) -0.066(15) -0.093(13)
Cl2L 0.116(5) 0.077(4) 0.131(6) 0.012(4) 0.010(4) -0.029(3)
Cl3L 0.52(3) 0.103(7) 0.43(2) -0.018(11) -0.33(2) 0.000(12)
Cl4L 0.306(17) 0.141(10) 0.146(11) -0.047(9) 0.019(10) -0.088(12)
C1M 0.098(9) 0.060(7) 0.148(12) 0.003(8) 0.010(9) 0.007(7)
Cl2M 0.094(3) 0.0697(19) 0.107(3) 0.0065(18) -0.024(2) -0.0056(17)
Cl3M 0.079(5) 0.074(2) 0.150(8) 0.018(4) -0.033(5) -0.022(3)
Cl4M 0.111(3) 0.092(3) 0.129(4) 0.020(3) -0.023(3) -0.008(2)
C1N 0.21(2) 0.21(2) 0.18(2) -0.07(2) -0.058(19) -0.076(17)
Cl2N 0.140(7) 0.040(4) 0.061(4) -0.007(3) 0.012(4) -0.025(4)
Cl3N 0.133(7) 0.059(4) 0.081(5) -0.018(4) 0.025(5) -0.053(4)
Cl4N 0.283(15) 0.240(12) 0.238(14) -0.110(11) -0.058(12) -0.049(11)
Cl2O 0.138(13) 0.080(7) 0.087(9) -0.001(6) -0.030(9) -0.020(8)
Cl3O 0.055(5) 0.060(5) 0.122(10) -0.033(6) -0.014(5) 0.003(4)
Cl4O 0.29(2) 0.052(6) 0.084(9) 0.027(6) -0.064(12) -0.035(10)
C1P 0.126(19) 0.17(2) 0.102(18) 0.011(17) -0.034(16) -0.019(18)
Cl2P 0.286(19) 0.213(15) 0.32(2) -0.182(16) -0.128(17) 0.073(13)
Cl3P 0.171(11) 0.160(10) 0.125(8) 0.031(7) 0.003(7) -0.028(8)
Cl4P 0.236(15) 0.101(7) 0.112(8) 0.035(6) -0.116(9) -0.047(8)
C1Q 0.037(13) 0.110(18) 0.062(16) 0.045(13) 0.000(10) -0.028(12)
Cl2Q 0.037(3) 0.265(15) 0.054(3) 0.038(5) -0.019(2) 0.026(5)
Cl3Q 0.022(4) 0.050(3) 0.051(5) 0.020(3) 0.011(3) 0.012(2)
Cl4Q 0.121(7) 0.118(7) 0.213(15) 0.035(8) 0.017(9) -0.075(6)
Cl3G 0.28(2) 0.132(10) 0.209(15) -0.081(10) 0.033(14) -0.058(12)
Cl4S 0.114(15) 0.049(8) 0.121(16) 0.037(9) -0.003(12) 0.008(8)
Cl3S 0.077(10) 0.128(14) 0.041(7) -0.007(8) -0.011(6) -0.032(9)
Cl2S 0.120(17) 0.091(15) 0.15(2) -0.010(13) 0.008(14) -0.059(14)
C1S 0.09(3) 0.08(3) 0.16(3) 0.00(3) 0.00(3) -0.038(19)

loop_
_atom_type_symbol
_atom_type_description
_atom_type_scat_dispersion_real
_atom_type_scat_dispersion_imag
_atom_type_scat_source
C C 0.0181 0.0091 'International Tables Vol C Tables 4.2.6.8 and 6.1.1.4'
H H 0.0000 0.0000 'International Tables Vol C Tables 4.2.6.8 and 6.1.1.4'
B B 0.0090 0.0039 'International Tables Vol C Tables 4.2.6.8 and 6.1.1.4'
Cl Cl 0.3639 0.7018 'International Tables Vol C Tables 4.2.6.8 and 6.1.1.4'
N N 0.0311 0.0180 'International Tables Vol C Tables 4.2.6.8 and 6.1.1.4'
O O 0.0492 0.0322 'International Tables Vol C Tables 4.2.6.8 and 6.1.1.4'
S S 0.3331 0.5567 'International Tables Vol C Tables 4.2.6.8 and 6.1.1.4'
Zn Zn -1.5491 0.6778 'International Tables Vol C Tables 4.2.6.8 and 6.1.1.4'

loop_
_geom_angle_atom_site_label_1
_geom_angle_atom_site_label_2
_geom_angle_atom_site_label_3
_geom_angle
_geom_angle_site_symmetry_1
_geom_angle_site_symmetry_3
_geom_angle_publ_flag
O19 Zn1 O20 79.55(7) . . ?
O19 Zn1 N115 94.87(8) . . ?
O19 Zn1 N135 131.32(8) . . ?
O19 Zn1 N155 132.36(8) . . ?
O20 Zn1 N115 173.75(7) . . ?
N135 Zn1 O20 94.30(7) . . ?
N135 Zn1 N115 91.52(8) . . ?
N155 Zn1 O20 95.27(8) . . ?
N155 Zn1 N115 86.39(8) . . ?
N155 Zn1 N135 96.15(9) . . ?
N111 B2 H2 109.9(16) . . ?
N111 B2 N131 109.5(2) . . ?
N111 B2 N151 108.7(2) . . ?
N131 B2 H2 108.9(15) . . ?
N131 B2 N151 109.5(2) . . ?
N151 B2 H2 110.3(16) . . ?
O39 Zn3 N75 172.22(8) . . ?
O40 Zn3 O39 80.13(7) . . ?
O40 Zn3 N55 128.53(8) . . ?
O40 Zn3 N75 94.73(8) . . ?
O40 Zn3 N95 133.85(9) . . ?
N55 Zn3 O39 95.94(8) . . ?
N55 Zn3 N75 91.83(9) . . ?
N55 Zn3 N95 97.61(9) . . ?
N95 Zn3 O39 95.83(8) . . ?
N95 Zn3 N75 83.47(9) . . ?
N51 B4 H4 111.5(17) . . ?
N51 B4 N71 107.4(2) . . ?
N71 B4 H4 111.0(17) . . ?
N91 B4 H4 107.6(17) . . ?
N91 B4 N51 110.0(2) . . ?
N91 B4 N71 109.4(2) . . ?
C6 S5 C26 92.04(13) . . ?
C7 C6 S5 111.08(19) . . ?
C7 C6 C8 129.3(2) . . ?
C8 C6 S5 119.5(2) . . ?
C6 C7 H7 123.5 . . ?
C6 C7 C27 112.9(2) . . ?
C27 C7 H7 123.5 . . ?
C6 C8 S9 121.9(2) . . ?
C12 C8 C6 127.6(2) . . ?
C12 C8 S9 110.48(19) . . ?
C8 S9 C10 92.62(12) . . ?
C11 C10 S9 109.56(19) . . ?
C11 C10 C13 128.1(2) . . ?
C13 C10 S9 122.22(19) . . ?
C10 C11 H11 123.1 . . ?
C10 C11 C12 113.9(2) . . ?
C12 C11 H11 123.1 . . ?
C8 C12 C11 113.4(2) . . ?
C8 C12 H12 123.3 . . ?
C11 C12 H12 123.3 . . ?
C14 C13 C10 120.4(2) . . ?
C18 C13 C10 119.9(2) . . ?
C18 C13 C14 119.6(2) . . ?
C13 C14 H14 118.0 . . ?
C15 C14 C13 124.0(2) . . ?
C15 C14 H14 118.0 . . ?
C14 C15 C16 116.8(2) . . ?
C14 C15 C21 123.4(2) . . ?
C16 C15 C21 119.8(2) . . ?
C15 C16 C17 119.4(2) . . ?
O20 C16 C15 124.0(2) . . ?
O20 C16 C17 116.6(2) . . ?
C18 C17 C16 120.1(2) . . ?
O19 C17 C16 117.3(2) . . ?
O19 C17 C18 122.6(2) . . ?
C13 C18 C17 119.7(2) . . ?
C13 C18 H18 120.1 . . ?
C17 C18 H18 120.1 . . ?
C17 O19 Zn1 115.00(15) . . ?
C16 O20 Zn1 109.55(15) . . ?
C15 C21 C22 111.4(2) . . ?
C15 C21 C23 109.4(2) . . ?
C15 C21 C24 110.1(2) . . ?
C22 C21 C23 108.1(2) . . ?
C24 C21 C22 108.5(2) . . ?
C24 C21 C23 109.4(2) . . ?
C21 C22 H22A 109.5 . . ?
C21 C22 H22B 109.5 . . ?
C21 C22 H22C 109.5 . . ?
H22A C22 H22B 109.5 . . ?
H22A C22 H22C 109.5 . . ?
H22B C22 H22C 109.5 . . ?
C21 C23 H23A 109.5 . . ?
C21 C23 H23B 109.5 . . ?
C21 C23 H23C 109.5 . . ?
H23A C23 H23B 109.5 . . ?
H23A C23 H23C 109.5 . . ?
H23B C23 H23C 109.5 . . ?
C21 C24 H24A 109.5 . . ?
C21 C24 H24B 109.5 . . ?
C21 C24 H24C 109.5 . . ?
H24A C24 H24B 109.5 . . ?
H24A C24 H24C 109.5 . . ?
H24B C24 H24C 109.5 . . ?
C27 C26 S5 110.9(2) . . ?
C27 C26 C28 129.6(3) . . ?
C28 C26 S5 119.5(2) . . ?
C7 C27 H27 123.5 . . ?
C26 C27 C7 113.0(2) . . ?
C26 C27 H27 123.5 . . ?
C26 C28 S29 120.3(2) . . ?
C32 C28 C26 129.1(3) . . ?
C32 C28 S29 110.5(2) . . ?
C28 S29 C30 92.43(13) . . ?
C31 C30 S29 110.34(19) . . ?
C31 C30 C33 129.5(2) . . ?
C33 C30 S29 119.9(2) . . ?
C30 C31 H31 123.4 . . ?
C30 C31 C32 113.2(2) . . ?
C32 C31 H31 123.4 . . ?
C28 C32 C31 113.5(3) . . ?
C28 C32 H32 123.2 . . ?
C31 C32 H32 123.2 . . ?
C34 C33 C30 119.6(2) . . ?
C38 C33 C30 120.6(2) . . ?
C38 C33 C34 119.7(2) . . ?
C33 C34 H34 118.3 . . ?
C35 C34 C33 123.4(2) . . ?
C35 C34 H34 118.3 . . ?
C34 C35 C36 117.2(2) . . ?
C34 C35 C41 123.2(2) . . ?
C36 C35 C41 119.6(2) . . ?
C35 C36 C37 119.3(2) . . ?
O39 C36 C35 124.1(2) . . ?
O39 C36 C37 116.6(2) . . ?
C38 C37 C36 119.8(2) . . ?
O40 C37 C36 117.5(2) . . ?
O40 C37 C38 122.7(2) . . ?
C33 C38 C37 120.4(2) . . ?
C33 C38 H38 119.8 . . ?
C37 C38 H38 119.8 . . ?
C36 O39 Zn3 110.47(15) . . ?
C37 O40 Zn3 114.40(15) . . ?
C35 C41 C42 109.6(2) . . ?
C35 C41 C43 109.4(2) . . ?
C35 C41 C44 112.1(2) . . ?
C43 C41 C42 109.6(2) . . ?
C44 C41 C42 108.1(2) . . ?
C44 C41 C43 108.0(2) . . ?
C41 C42 H42A 109.5 . . ?
C41 C42 H42B 109.5 . . ?
C41 C42 H42C 109.5 . . ?
H42A C42 H42B 109.5 . . ?
H42A C42 H42C 109.5 . . ?
H42B C42 H42C 109.5 . . ?
C41 C43 H43A 109.5 . . ?
C41 C43 H43B 109.5 . . ?
C41 C43 H43C 109.5 . . ?
H43A C43 H43B 109.5 . . ?
H43A C43 H43C 109.5 . . ?
H43B C43 H43C 109.5 . . ?
C41 C44 H44A 109.5 . . ?
C41 C44 H44B 109.5 . . ?
C41 C44 H44C 109.5 . . ?
H44A C44 H44B 109.5 . . ?
H44A C44 H44C 109.5 . . ?
H44B C44 H44C 109.5 . . ?
C52 N51 B4 131.5(2) . . ?
C52 N51 N55 109.7(2) . . ?
N55 N51 B4 118.7(2) . . ?
N51 C52 C53 108.1(2) . . ?
N51 C52 C56 122.2(3) . . ?
C53 C52 C56 129.7(3) . . ?
C52 C53 H53 127.2 . . ?
C52 C53 C54 105.6(2) . . ?
C54 C53 H53 127.2 . . ?
C53 C54 C57 128.8(2) . . ?
N55 C54 C53 109.4(2) . . ?
N55 C54 C57 121.7(2) . . ?
N51 N55 Zn3 115.17(16) . . ?
C54 N55 Zn3 136.49(17) . . ?
C54 N55 N51 107.1(2) . . ?
C52 C56 H56A 109.5 . . ?
C52 C56 H56B 109.5 . . ?
C52 C56 H56C 109.5 . . ?
H56A C56 H56B 109.5 . . ?
H56A C56 H56C 109.5 . . ?
H56B C56 H56C 109.5 . . ?
C58 C57 C54 119.9(2) . . ?
C58 C57 C62 119.2(2) . . ?
C62 C57 C54 120.8(2) . . ?
C57 C58 H58 119.8 . . ?
C59 C58 C57 120.3(2) . . ?
C59 C58 H58 119.8 . . ?
C58 C59 H59 119.5 . . ?
C58 C59 C60 121.1(2) . . ?
C60 C59 H59 119.5 . . ?
C59 C60 C63 120.8(2) . . ?
C61 C60 C59 118.0(2) . . ?
C61 C60 C63 121.1(2) . . ?
C60 C61 H61 119.3 . . ?
C60 C61 C62 121.5(3) . . ?
C62 C61 H61 119.3 . . ?
C57 C62 H62 120.1 . . ?
C61 C62 C57 119.9(2) . . ?
C61 C62 H62 120.1 . . ?
C60 C63 H63 107.8 . . ?
C64 C63 C60 113.0(2) . . ?
C64 C63 H63 107.8 . . ?
C64 C63 C65 110.2(3) . . ?
C65 C63 C60 110.1(2) . . ?
C65 C63 H63 107.8 . . ?
C63 C64 H64A 109.5 . . ?
C63 C64 H64B 109.5 . . ?
C63 C64 H64C 109.5 . . ?
H64A C64 H64B 109.5 . . ?
H64A C64 H64C 109.5 . . ?
H64B C64 H64C 109.5 . . ?
C63 C65 H65A 109.5 . . ?
C63 C65 H65B 109.5 . . ?
C63 C65 H65C 109.5 . . ?
H65A C65 H65B 109.5 . . ?
H65A C65 H65C 109.5 . . ?
H65B C65 H65C 109.5 . . ?
C72 N71 B4 129.3(2) . . ?
C72 N71 N75 110.0(2) . . ?
N75 N71 B4 120.6(2) . . ?
N71 C72 C73 107.6(2) . . ?
N71 C72 C76 122.5(3) . . ?
C73 C72 C76 129.9(3) . . ?
C72 C73 H73 127.0 . . ?
C72 C73 C74 106.1(2) . . ?
C74 C73 H73 127.0 . . ?
C73 C74 C77 127.9(4) . . ?
C73 C74 C77A 131.6(19) . . ?
N75 C74 C73 109.5(2) . . ?
N75 C74 C77 122.6(4) . . ?
N75 C74 C77A 118.9(19) . . ?
N71 N75 Zn3 109.66(15) . . ?
C74 N75 Zn3 137.90(18) . . ?
C74 N75 N71 106.7(2) . . ?
C72 C76 H76A 109.5 . . ?
C72 C76 H76B 109.5 . . ?
C72 C76 H76C 109.5 . . ?
H76A C76 H76B 109.5 . . ?
H76A C76 H76C 109.5 . . ?
H76B C76 H76C 109.5 . . ?
C78 C77 C74 120.2(6) . . ?
C82 C77 C74 122.3(6) . . ?
C82 C77 C78 117.5(3) . . ?
C77 C78 H78 119.6 . . ?
C77 C78 C79 120.9(4) . . ?
C79 C78 H78 119.6 . . ?
C78 C79 H79 118.8 . . ?
C80 C79 C78 122.4(4) . . ?
C80 C79 H79 118.8 . . ?
C79 C80 C81 116.4(3) . . ?
C79 C80 C83 119.0(4) . . ?
C81 C80 C83 124.6(5) . . ?
C80 C81 H81 119.2 . . ?
C82 C81 C80 121.6(4) . . ?
C82 C81 H81 119.2 . . ?
C77 C82 C81 121.2(3) . . ?
C77 C82 H82 119.4 . . ?
C81 C82 H82 119.4 . . ?
C80 C83 H83 107.4 . . ?
C80 C83 C84 114.2(4) . . ?
C80 C83 C85 110.2(5) . . ?
C84 C83 H83 107.4 . . ?
C84 C83 C85 109.9(5) . . ?
C85 C83 H83 107.4 . . ?
C83 C84 H84A 109.5 . . ?
C83 C84 H84B 109.5 . . ?
C83 C84 H84C 109.5 . . ?
H84A C84 H84B 109.5 . . ?
H84A C84 H84C 109.5 . . ?
H84B C84 H84C 109.5 . . ?
C83 C85 H85A 109.5 . . ?
C83 C85 H85B 109.5 . . ?
C83 C85 H85C 109.5 . . ?
H85A C85 H85B 109.5 . . ?
H85A C85 H85C 109.5 . . ?
H85B C85 H85C 109.5 . . ?
C82A C77A C74 121(3) . . ?
C82A C77A C78A 120.0 . . ?
C78A C77A C74 119(3) . . ?
C77A C82A H82A 120.0 . . ?
C81A C82A C77A 120.0 . . ?
C81A C82A H82A 120.0 . . ?
C82A C81A H81A 120.0 . . ?
C82A C81A C80A 120.0 . . ?
C80A C81A H81A 120.0 . . ?
C81A C80A C83A 117(2) . . ?
C79A C80A C81A 120.0 . . ?
C79A C80A C83A 123(2) . . ?
C80A C79A H79A 120.0 . . ?
C78A C79A C80A 120.0 . . ?
C78A C79A H79A 120.0 . . ?
C77A C78A H78A 120.0 . . ?
C79A C78A C77A 120.0 . . ?
C79A C78A H78A 120.0 . . ?
C80A C83A H83A 108.9 . . ?
C80A C83A C85A 109.7(19) . . ?
C84A C83A C80A 109.8(14) . . ?
C84A C83A H83A 108.9 . . ?
C84A C83A C85A 110.5(15) . . ?
C85A C83A H83A 108.9 . . ?
C83A C84A H84D 109.5 . . ?
C83A C84A H84E 109.5 . . ?
C83A C84A H84F 109.5 . . ?
H84D C84A H84E 109.5 . . ?
H84D C84A H84F 109.5 . . ?
H84E C84A H84F 109.5 . . ?
C83A C85A H85D 109.5 . . ?
C83A C85A H85E 109.5 . . ?
C83A C85A H85F 109.5 . . ?
H85D C85A H85E 109.5 . . ?
H85D C85A H85F 109.5 . . ?
H85E C85A H85F 109.5 . . ?
C92 N91 B4 130.3(3) . . ?
C92 N91 N95 108.8(2) . . ?
N95 N91 B4 120.9(2) . . ?
N91 C92 C93 108.1(3) . . ?
N91 C92 C96 123.2(3) . . ?
C93 C92 C96 128.6(3) . . ?
C92 C93 H93 126.8 . . ?
C92 C93 C94 106.4(2) . . ?
C94 C93 H93 126.8 . . ?
C93 C94 C97 129.8(3) . . ?
N95 C94 C93 109.0(3) . . ?
N95 C94 C97 121.1(3) . . ?
N91 N95 Zn3 113.35(17) . . ?
C94 N95 Zn3 138.8(2) . . ?
C94 N95 N91 107.6(2) . . ?
C92 C96 H96A 109.5 . . ?
C92 C96 H96B 109.5 . . ?
C92 C96 H96C 109.5 . . ?
H96A C96 H96B 109.5 . . ?
H96A C96 H96C 109.5 . . ?
H96B C96 H96C 109.5 . . ?
C98 C97 C94 120.3(3) . . ?
C98 C97 C102 117.8(3) . . ?
C102 C97 C94 121.9(3) . . ?
C97 C98 H98 119.6 . . ?
C99 C98 C97 120.7(4) . . ?
C99 C98 H98 119.6 . . ?
C98 C99 H99 119.1 . . ?
C98 C99 C100 121.9(3) . . ?
C100 C99 H99 119.1 . . ?
C99 C100 C103 125.3(9) . . ?
C99 C100 C203 116.4(9) . . ?
C101 C100 C99 116.9(4) . . ?
C101 C100 C103 117.7(9) . . ?
C101 C100 C203 126.6(9) . . ?
C100 C101 H101 119.3 . . ?
C102 C101 C100 121.3(4) . . ?
C102 C101 H101 119.3 . . ?
C97 C102 H102 119.3 . . ?
C101 C102 C97 121.3(3) . . ?
C101 C102 H102 119.3 . . ?
C100 C103 H103 106.8 . . ?
C100 C103 C104 106.5(10) . . ?
C104 C103 H103 106.8 . . ?
C105 C103 C100 119.0(14) . . ?
C105 C103 H103 106.8 . . ?
C105 C103 C104 110.4(14) . . ?
C103 C104 H10A 109.5 . . ?
C103 C104 H10B 109.5 . . ?
C103 C104 H10C 109.5 . . ?
H10A C104 H10B 109.5 . . ?
H10A C104 H10C 109.5 . . ?
H10B C104 H10C 109.5 . . ?
C103 C105 H10D 109.5 . . ?
C103 C105 H10E 109.5 . . ?
C103 C105 H10F 109.5 . . ?
H10D C105 H10E 109.5 . . ?
H10D C105 H10F 109.5 . . ?
H10E C105 H10F 109.5 . . ?
C100 C203 H203 105.2 . . ?
C204 C203 C100 112.0(13) . . ?
C204 C203 H203 105.2 . . ?
C205 C203 C100 108.8(10) . . ?
C205 C203 H203 105.2 . . ?
C205 C203 C204 119.2(14) . . ?
C203 C204 H20A 109.5 . . ?
C203 C204 H20B 109.5 . . ?
C203 C204 H20C 109.5 . . ?
H20A C204 H20B 109.5 . . ?
H20A C204 H20C 109.5 . . ?
H20B C204 H20C 109.5 . . ?
C203 C205 H20D 109.5 . . ?
C203 C205 H20E 109.5 . . ?
C203 C205 H20F 109.5 . . ?
H20D C205 H20E 109.5 . . ?
H20D C205 H20F 109.5 . . ?
H20E C205 H20F 109.5 . . ?
C112 N111 B2 129.7(2) . . ?
C112 N111 N115 110.0(2) . . ?
N115 N111 B2 120.19(19) . . ?
N111 C112 C113 107.7(2) . . ?
N111 C112 C116 122.6(2) . . ?
C113 C112 C116 129.6(2) . . ?
C112 C113 H113 127.1 . . ?
C112 C113 C114 105.9(2) . . ?
C114 C113 H113 127.1 . . ?
C113 C114 C117 126.1(6) . . ?
C113 C114 C177 129.6(16) . . ?
N115 C114 C113 109.9(2) . . ?
N115 C114 C117 123.9(6) . . ?
N115 C114 C177 119.8(15) . . ?
N111 N115 Zn1 110.32(15) . . ?
C114 N115 Zn1 141.03(17) . . ?
C114 N115 N111 106.5(2) . . ?
C112 C116 H11A 109.5 . . ?
C112 C116 H11B 109.5 . . ?
C112 C116 H11C 109.5 . . ?
H11A C116 H11B 109.5 . . ?
H11A C116 H11C 109.5 . . ?
H11B C116 H11C 109.5 . . ?
C118 C117 C114 120.9(7) . . ?
C118 C117 C122 118.1(4) . . ?
C122 C117 C114 121.0(8) . . ?
C117 C118 H118 119.6 . . ?
C119 C118 C117 120.9(3) . . ?
C119 C118 H118 119.6 . . ?
C118 C119 H119 119.5 . . ?
C118 C119 C120 120.9(4) . . ?
C120 C119 H119 119.5 . . ?
C119 C120 C123 121.3(6) . . ?
C121 C120 C119 117.7(4) . . ?
C121 C120 C123 121.0(6) . . ?
C120 C121 H121 119.0 . . ?
C120 C121 C122 122.0(5) . . ?
C122 C121 H121 119.0 . . ?
C117 C122 H122 119.8 . . ?
C121 C122 C117 120.5(5) . . ?
C121 C122 H122 119.8 . . ?
C120 C123 H123 107.2 . . ?
C120 C123 C124 110.7(5) . . ?
C120 C123 C125 113.1(10) . . ?
C124 C123 H123 107.2 . . ?
C125 C123 H123 107.2 . . ?
C125 C123 C124 111.0(10) . . ?
C123 C124 H12A 109.5 . . ?
C123 C124 H12B 109.5 . . ?
C123 C124 H12C 109.5 . . ?
H12A C124 H12B 109.5 . . ?
H12A C124 H12C 109.5 . . ?
H12B C124 H12C 109.5 . . ?
C123 C125 H12D 109.5 . . ?
C123 C125 H12E 109.5 . . ?
C123 C125 H12F 109.5 . . ?
H12D C125 H12E 109.5 . . ?
H12D C125 H12F 109.5 . . ?
H12E C125 H12F 109.5 . . ?
C178 C177 C114 118.0(19) . . ?
C178 C177 C182 120.0 . . ?
C182 C177 C114 122.0(19) . . ?
C177 C178 H178 120.0 . . ?
C177 C178 C179 120.0 . . ?
C179 C178 H178 120.0 . . ?
C178 C179 H179 120.0 . . ?
C180 C179 C178 120.0 . . ?
C180 C179 H179 120.0 . . ?
C179 C180 C181 120.0 . . ?
C179 C180 C183 118.7(14) . . ?
C181 C180 C183 121.2(14) . . ?
C180 C181 H181 120.0 . . ?
C180 C181 C182 120.0 . . ?
C182 C181 H181 120.0 . . ?
C177 C182 H182 120.0 . . ?
C181 C182 C177 120.0 . . ?
C181 C182 H182 120.0 . . ?
C180 C183 H183 106.8 . . ?
C180 C183 C184 116.5(16) . . ?
C180 C183 C185 109(3) . . ?
C184 C183 H183 106.8 . . ?
C184 C183 C185 110(2) . . ?
C185 C183 H183 106.8 . . ?
C183 C184 H18A 109.5 . . ?
C183 C184 H18B 109.5 . . ?
C183 C184 H18C 109.5 . . ?
H18A C184 H18B 109.5 . . ?
H18A C184 H18C 109.5 . . ?
H18B C184 H18C 109.5 . . ?
C183 C185 H18D 109.5 . . ?
C183 C185 H18E 109.5 . . ?
C183 C185 H18F 109.5 . . ?
H18D C185 H18E 109.5 . . ?
H18D C185 H18F 109.5 . . ?
H18E C185 H18F 109.5 . . ?
C132 N131 B2 130.0(2) . . ?
C132 N131 N135 109.8(2) . . ?
N135 N131 B2 120.3(2) . . ?
N131 C132 C133 107.9(2) . . ?
N131 C132 C136 123.2(2) . . ?
C133 C132 C136 128.9(3) . . ?
C132 C133 H133 127.0 . . ?
C132 C133 C134 106.0(2) . . ?
C134 C133 H133 127.0 . . ?
C133 C134 C137 127.9(2) . . ?
N135 C134 C133 109.5(2) . . ?
N135 C134 C137 122.6(2) . . ?
N131 N135 Zn1 112.90(16) . . ?
C134 N135 Zn1 138.01(17) . . ?
C134 N135 N131 106.9(2) . . ?
C132 C136 H13A 109.5 . . ?
C132 C136 H13B 109.5 . . ?
C132 C136 H13C 109.5 . . ?
H13A C136 H13B 109.5 . . ?
H13A C136 H13C 109.5 . . ?
H13B C136 H13C 109.5 . . ?
C138 C137 C134 119.6(2) . . ?
C142 C137 C134 122.2(2) . . ?
C142 C137 C138 118.2(3) . . ?
C137 C138 H138 119.9 . . ?
C139 C138 C137 120.2(3) . . ?
C139 C138 H138 119.9 . . ?
C138 C139 H139 119.2 . . ?
C138 C139 C140 121.7(3) . . ?
C140 C139 H139 119.2 . . ?
C139 C140 C143 119.4(3) . . ?
C141 C140 C139 117.6(3) . . ?
C141 C140 C143 123.0(3) . . ?
C140 C141 H141 119.2 . . ?
C142 C141 C140 121.6(3) . . ?
C142 C141 H141 119.2 . . ?
C137 C142 H142 119.6 . . ?
C141 C142 C137 120.7(3) . . ?
C141 C142 H142 119.6 . . ?
C140 C143 H143 107.3 . . ?
C140 C143 C145 110.4(3) . . ?
C144 C143 C140 113.6(3) . . ?
C144 C143 H143 107.3 . . ?
C144 C143 C145 110.7(3) . . ?
C145 C143 H143 107.3 . . ?
C143 C144 H14A 109.5 . . ?
C143 C144 H14B 109.5 . . ?
C143 C144 H14C 109.5 . . ?
H14A C144 H14B 109.5 . . ?
H14A C144 H14C 109.5 . . ?
H14B C144 H14C 109.5 . . ?
C143 C145 H14D 109.5 . . ?
C143 C145 H14E 109.5 . . ?
C143 C145 H14F 109.5 . . ?
H14D C145 H14E 109.5 . . ?
H14D C145 H14F 109.5 . . ?
H14E C145 H14F 109.5 . . ?
C152 N151 B2 129.6(2) . . ?
C152 N151 N155 109.8(2) . . ?
N155 N151 B2 120.6(2) . . ?
N151 C152 C153 108.0(2) . . ?
N151 C152 C156 122.8(3) . . ?
C153 C152 C156 129.2(3) . . ?
C152 C153 H153 127.1 . . ?
C152 C153 C154 105.7(2) . . ?
C154 C153 H153 127.1 . . ?
C153 C154 C157 128.0(2) . . ?
N155 C154 C153 109.4(2) . . ?
N155 C154 C157 122.6(2) . . ?
N151 N155 Zn1 113.71(16) . . ?
C154 N155 Zn1 139.21(17) . . ?
C154 N155 N151 107.0(2) . . ?
C152 C156 H15A 109.5 . . ?
C152 C156 H15B 109.5 . . ?
C152 C156 H15C 109.5 . . ?
H15A C156 H15B 109.5 . . ?
H15A C156 H15C 109.5 . . ?
H15B C156 H15C 109.5 . . ?
C158 C157 C154 120.2(2) . . ?
C158 C157 C162 118.3(2) . . ?
C162 C157 C154 121.5(2) . . ?
C157 C158 H158 119.5 . . ?
C157 C158 C159 121.0(3) . . ?
C159 C158 H158 119.5 . . ?
C158 C159 H159 119.4 . . ?
C158 C159 C160 121.1(3) . . ?
C160 C159 H159 119.4 . . ?
C159 C160 C161 117.9(2) . . ?
C159 C160 C163 120.0(2) . . ?
C161 C160 C163 122.1(3) . . ?
C160 C161 H161 119.5 . . ?
C162 C161 C160 121.0(2) . . ?
C162 C161 H161 119.5 . . ?
C157 C162 H162 119.7 . . ?
C161 C162 C157 120.6(2) . . ?
C161 C162 H162 119.7 . . ?
C160 C163 H16A 110.4 . . ?
C160 C163 H163 105.9 . . ?
C160 C163 C215 111.8(5) . . ?
C160 C163 C164 108.7(18) . . ?
C160 C163 C165 110.6(6) . . ?
C214 C163 C160 113.7(13) . . ?
C214 C163 H163 105.9 . . ?
C214 C163 C215 113.0(9) . . ?
C215 C163 H163 105.9 . . ?
C164 C163 H16A 110.4 . . ?
C164 C163 C165 106.4(13) . . ?
C165 C163 H16A 110.4 . . ?
C163 C214 H21A 109.5 . . ?
C163 C214 H21B 109.5 . . ?
C163 C214 H21C 109.5 . . ?
H21A C214 H21B 109.5 . . ?
H21A C214 H21C 109.5 . . ?
H21B C214 H21C 109.5 . . ?
C163 C215 H21D 109.5 . . ?
C163 C215 H21E 109.5 . . ?
C163 C215 H21F 109.5 . . ?
H21D C215 H21E 109.5 . . ?
H21D C215 H21F 109.5 . . ?
H21E C215 H21F 109.5 . . ?
C163 C164 H16B 109.5 . . ?
C163 C164 H16C 109.5 . . ?
C163 C164 H16D 109.5 . . ?
H16B C164 H16C 109.5 . . ?
H16B C164 H16D 109.5 . . ?
H16C C164 H16D 109.5 . . ?
C163 C165 H16E 109.5 . . ?
C163 C165 H16F 109.5 . . ?
C163 C165 H16G 109.5 . . ?
H16E C165 H16F 109.5 . . ?
H16E C165 H16G 109.5 . . ?
H16F C165 H16G 109.5 . . ?
Cl2A C1A H1A 108.5 . . ?
Cl3A C1A H1A 108.5 . . ?
Cl3A C1A Cl2A 110.63(19) . . ?
Cl4A C1A H1A 108.5 . . ?
Cl4A C1A Cl2A 109.85(19) . . ?
Cl4A C1A Cl3A 110.8(2) . . ?
Cl2B C1B H1B 107.8 . . ?
Cl2B C1B Cl4B 111.1(2) . . ?
Cl3B C1B H1B 107.8 . . ?
Cl3B C1B Cl2B 110.5(2) . . ?
Cl3B C1B Cl4B 111.6(2) . . ?
Cl4B C1B H1B 107.8 . . ?
Cl2C C1C H1C 108.3 . . ?
Cl2C C1C Cl3C 109.2(3) . . ?
Cl3C C1C H1C 108.3 . . ?
Cl4C C1C H1C 108.3 . . ?
Cl4C C1C Cl2C 111.8(4) . . ?
Cl4C C1C Cl3C 110.8(5) . . ?
Cl2D C1D H1D 107.8 . . ?
Cl3D C1D H1D 107.8 . . ?
Cl3D C1D Cl2D 110.5(7) . . ?
Cl3D C1D Cl4D 113.9(6) . . ?
Cl4D C1D H1D 107.8 . . ?
Cl4D C1D Cl2D 108.9(6) . . ?
Cl2E C1E H1E 109.0 . . ?
Cl2E C1E Cl3E 113.2(6) . . ?
Cl2E C1E Cl4E 109.7(6) . . ?
Cl3E C1E H1E 109.0 . . ?
Cl4E C1E H1E 109.0 . . ?
Cl4E C1E Cl3E 106.9(5) . . ?
Cl2F C1F H1F 109.2 . . ?
Cl2F C1F Cl4F 111.5(6) . . ?
Cl3F C1F H1F 109.2 . . ?
Cl3F C1F Cl2F 110.1(6) . . ?
Cl3F C1F Cl4F 107.6(5) . . ?
Cl4F C1F H1F 109.2 . . ?
Cl2G C1G H1G 107.2 . . ?
Cl2G C1G Cl3G 112.0(7) . . ?
Cl4G C1G H1G 107.2 . . ?
Cl4G C1G Cl2G 110.1(6) . . ?
Cl4G C1G Cl3G 112.8(6) . . ?
Cl3G C1G H1G 107.2 . . ?
Cl2H C1H H1H 108.1 . . ?
Cl3H C1H H1H 108.1 . . ?
Cl3H C1H Cl2H 111.0(5) . . ?
Cl4H C1H H1H 108.1 . . ?
Cl4H C1H Cl2H 111.0(6) . . ?
Cl4H C1H Cl3H 110.4(5) . . ?
Cl2I C1I H1I 107.3 . . ?
Cl3I C1I H1I 107.3 . . ?
Cl3I C1I Cl2I 113.8(6) . . ?
Cl3I C1I Cl4I 111.0(6) . . ?
Cl4I C1I H1I 107.3 . . ?
Cl4I C1I Cl2I 109.7(6) . . ?
Cl2K C1K H1K 107.4 . . ?
Cl2K C1K Cl3K 110.6(6) . . ?
Cl2K C1K Cl4K 110.7(6) . . ?
Cl3K C1K H1K 107.4 . . ?
Cl3K C1K Cl4K 113.2(6) . . ?
Cl4K C1K H1K 107.4 . . ?
Cl2L C1L H1L 110.2 . . ?
Cl2L C1L Cl4L 109.1(6) . . ?
Cl3L C1L H1L 110.2 . . ?
Cl3L C1L Cl2L 108.2(6) . . ?
Cl3L C1L Cl4L 109.0(6) . . ?
Cl4L C1L H1L 110.2 . . ?
Cl2M C1M H1M 109.3 . . ?
Cl3M C1M H1M 109.3 . . ?
Cl3M C1M Cl2M 108.3(8) . . ?
Cl3M C1M Cl4M 110.9(9) . . ?
Cl4M C1M H1M 109.3 . . ?
Cl4M C1M Cl2M 109.8(7) . . ?
Cl2N C1N H1N 108.5 . . ?
Cl2N C1N Cl3N 104.3(13) . . ?
Cl2N C1N Cl4N 109.5(14) . . ?
Cl3N C1N H1N 108.5 . . ?
Cl3N C1N Cl4N 117.2(15) . . ?
Cl4N C1N H1N 108.5 . . ?
C1N Cl4N C1N 180.0(18) 2_567 . ?
Cl2O C1O H1O 101.0 . . ?
Cl3O C1O H1O 101.0 . . ?
Cl3O C1O Cl2O 115.7(18) . . ?
Cl3O C1O Cl4O 127(2) . . ?
Cl4O C1O H1O 101.0 . . ?
Cl4O C1O Cl2O 106.3(16) . . ?
Cl2P C1P H1P 109.5 . . ?
Cl3P C1P H1P 109.5 . . ?
Cl3P C1P Cl2P 111.0(16) . . ?
Cl4P C1P H1P 109.5 . . ?
Cl4P C1P Cl2P 112.8(15) . . ?
Cl4P C1P Cl3P 104.2(14) . . ?
Cl2Q C1Q H1Q 108.0 . . ?
Cl2Q C1Q Cl3Q 112.0(6) . . ?
Cl2Q C1Q Cl4Q 109.1(6) . . ?
Cl3Q C1Q H1Q 108.0 . . ?
Cl4Q C1Q H1Q 108.0 . . ?
Cl4Q C1Q Cl3Q 111.7(6) . . ?
Cl2R C1R H1R 107.1 . . ?
Cl3R C1R H1R 107.1 . . ?
Cl3R C1R Cl2R 105.4(16) . . ?
Cl3R C1R Cl4R 114(2) . . ?
Cl4R C1R H1R 107.1 . . ?
Cl4R C1R Cl2R 115.3(19) . . ?
Cl4S C1S Cl3S 116(2) . . ?
Cl4S C1S H1S 105.9 . . ?
Cl3S C1S H1S 105.9 . . ?
Cl2S C1S Cl4S 108(2) . . ?
Cl2S C1S Cl3S 115(2) . . ?
Cl2S C1S H1S 105.9 . . ?

loop_
_geom_bond_atom_site_label_1
_geom_bond_atom_site_label_2
_geom_bond_distance
_geom_bond_site_symmetry_2
_geom_bond_publ_flag
Zn1 O19 1.9500(18) . ?
Zn1 O20 2.1715(17) . ?
Zn1 N115 2.179(2) . ?
Zn1 N135 2.046(2) . ?
Zn1 N155 2.039(2) . ?
B2 H2 1.10(3) . ?
B2 N111 1.535(4) . ?
B2 N131 1.551(4) . ?
B2 N151 1.553(4) . ?
Zn3 O39 2.1392(18) . ?
Zn3 O40 1.9574(18) . ?
Zn3 N55 2.033(2) . ?
Zn3 N75 2.163(2) . ?
Zn3 N95 2.042(2) . ?
B4 H4 1.09(3) . ?
B4 N51 1.552(4) . ?
B4 N71 1.558(4) . ?
B4 N91 1.543(4) . ?
S5 C6 1.723(3) . ?
S5 C26 1.725(3) . ?
C6 C7 1.375(4) . ?
C6 C8 1.441(3) . ?
C7 H7 0.9500 . ?
C7 C27 1.408(4) . ?
C8 S9 1.728(3) . ?
C8 C12 1.377(4) . ?
S9 C10 1.738(3) . ?
C10 C11 1.386(4) . ?
C10 C13 1.442(3) . ?
C11 H11 0.9500 . ?
C11 C12 1.397(4) . ?
C12 H12 0.9500 . ?
C13 C14 1.435(3) . ?
C13 C18 1.393(3) . ?
C14 H14 0.9500 . ?
C14 C15 1.366(3) . ?
C15 C16 1.452(3) . ?
C15 C21 1.530(3) . ?
C16 C17 1.474(3) . ?
C16 O20 1.273(3) . ?
C17 C18 1.394(3) . ?
C17 O19 1.299(3) . ?
C18 H18 0.9500 . ?
C21 C22 1.536(3) . ?
C21 C23 1.545(4) . ?
C21 C24 1.531(4) . ?
C22 H22A 0.9800 . ?
C22 H22B 0.9800 . ?
C22 H22C 0.9800 . ?
C23 H23A 0.9800 . ?
C23 H23B 0.9800 . ?
C23 H23C 0.9800 . ?
C24 H24A 0.9800 . ?
C24 H24B 0.9800 . ?
C24 H24C 0.9800 . ?
C26 C27 1.375(4) . ?
C26 C28 1.437(4) . ?
C27 H27 0.9500 . ?
C28 S29 1.725(3) . ?
C28 C32 1.378(4) . ?
S29 C30 1.734(3) . ?
C30 C31 1.380(4) . ?
C30 C33 1.444(4) . ?
C31 H31 0.9500 . ?
C31 C32 1.405(4) . ?
C32 H32 0.9500 . ?
C33 C34 1.437(3) . ?
C33 C38 1.385(4) . ?
C34 H34 0.9500 . ?
C34 C35 1.369(4) . ?
C35 C36 1.451(4) . ?
C35 C41 1.527(3) . ?
C36 C37 1.477(3) . ?
C36 O39 1.262(3) . ?
C37 C38 1.389(4) . ?
C37 O40 1.296(3) . ?
C38 H38 0.9500 . ?
C41 C42 1.538(4) . ?
C41 C43 1.537(4) . ?
C41 C44 1.533(4) . ?
C42 H42A 0.9800 . ?
C42 H42B 0.9800 . ?
C42 H42C 0.9800 . ?
C43 H43A 0.9800 . ?
C43 H43B 0.9800 . ?
C43 H43C 0.9800 . ?
C44 H44A 0.9800 . ?
C44 H44B 0.9800 . ?
C44 H44C 0.9800 . ?
N51 C52 1.342(4) . ?
N51 N55 1.368(3) . ?
C52 C53 1.380(4) . ?
C52 C56 1.498(4) . ?
C53 H53 0.9500 . ?
C53 C54 1.399(4) . ?
C54 N55 1.335(3) . ?
C54 C57 1.474(3) . ?
C56 H56A 0.9800 . ?
C56 H56B 0.9800 . ?
C56 H56C 0.9800 . ?
C57 C58 1.391(4) . ?
C57 C62 1.397(4) . ?
C58 H58 0.9500 . ?
C58 C59 1.388(4) . ?
C59 H59 0.9500 . ?
C59 C60 1.399(4) . ?
C60 C61 1.389(4) . ?
C60 C63 1.522(4) . ?
C61 H61 0.9500 . ?
C61 C62 1.390(4) . ?
C62 H62 0.9500 . ?
C63 H63 1.0000 . ?
C63 C64 1.517(4) . ?
C63 C65 1.517(5) . ?
C64 H64A 0.9800 . ?
C64 H64B 0.9800 . ?
C64 H64C 0.9800 . ?
C65 H65A 0.9800 . ?
C65 H65B 0.9800 . ?
C65 H65C 0.9800 . ?
N71 C72 1.356(3) . ?
N71 N75 1.371(3) . ?
C72 C73 1.378(4) . ?
C72 C76 1.496(4) . ?
C73 H73 0.9500 . ?
C73 C74 1.402(4) . ?
C74 N75 1.343(3) . ?
C74 C77 1.482(4) . ?
C74 C77A 1.481(6) . ?
C76 H76A 0.9800 . ?
C76 H76B 0.9800 . ?
C76 H76C 0.9800 . ?
C77 C78 1.392(5) . ?
C77 C82 1.382(5) . ?
C78 H78 0.9500 . ?
C78 C79 1.397(5) . ?
C79 H79 0.9500 . ?
C79 C80 1.374(6) . ?
C80 C81 1.408(5) . ?
C80 C83 1.521(6) . ?
C81 H81 0.9500 . ?
C81 C82 1.396(5) . ?
C82 H82 0.9500 . ?
C83 H83 1.0000 . ?
C83 C84 1.531(8) . ?
C83 C85 1.541(8) . ?
C84 H84A 0.9800 . ?
C84 H84B 0.9800 . ?
C84 H84C 0.9800 . ?
C85 H85A 0.9800 . ?
C85 H85B 0.9800 . ?
C85 H85C 0.9800 . ?
C77A C82A 1.3900 . ?
C77A C78A 1.3900 . ?
C82A H82A 0.9500 . ?
C82A C81A 1.3900 . ?
C81A H81A 0.9500 . ?
C81A C80A 1.3900 . ?
C80A C79A 1.3900 . ?
C80A C83A 1.518(15) . ?
C79A H79A 0.9500 . ?
C79A C78A 1.3900 . ?
C78A H78A 0.9500 . ?
C83A H83A 1.0000 . ?
C83A C84A 1.500(16) . ?
C83A C85A 1.522(17) . ?
C84A H84D 0.9800 . ?
C84A H84E 0.9800 . ?
C84A H84F 0.9800 . ?
C85A H85D 0.9800 . ?
C85A H85E 0.9800 . ?
C85A H85F 0.9800 . ?
N91 C92 1.357(3) . ?
N91 N95 1.378(3) . ?
C92 C93 1.378(5) . ?
C92 C96 1.491(4) . ?
C93 H93 0.9500 . ?
C93 C94 1.396(4) . ?
C94 N95 1.342(4) . ?
C94 C97 1.469(5) . ?
C96 H96A 0.9800 . ?
C96 H96B 0.9800 . ?
C96 H96C 0.9800 . ?
C97 C98 1.394(4) . ?
C97 C102 1.396(5) . ?
C98 H98 0.9500 . ?
C98 C99 1.382(6) . ?
C99 H99 0.9500 . ?
C99 C100 1.406(6) . ?
C100 C101 1.394(6) . ?
C100 C103 1.531(15) . ?
C100 C203 1.517(15) . ?
C101 H101 0.9500 . ?
C101 C102 1.387(5) . ?
C102 H102 0.9500 . ?
C103 H103 1.0000 . ?
C103 C104 1.544(16) . ?
C103 C105 1.522(17) . ?
C104 H10A 0.9800 . ?
C104 H10B 0.9800 . ?
C104 H10C 0.9800 . ?
C105 H10D 0.9800 . ?
C105 H10E 0.9800 . ?
C105 H10F 0.9800 . ?
C203 H203 1.0000 . ?
C203 C204 1.517(16) . ?
C203 C205 1.506(15) . ?
C204 H20A 0.9800 . ?
C204 H20B 0.9800 . ?
C204 H20C 0.9800 . ?
C205 H20D 0.9800 . ?
C205 H20E 0.9800 . ?
C205 H20F 0.9800 . ?
N111 C112 1.356(3) . ?
N111 N115 1.379(3) . ?
C112 C113 1.378(4) . ?
C112 C116 1.492(4) . ?
C113 H113 0.9500 . ?
C113 C114 1.408(4) . ?
C114 N115 1.337(3) . ?
C114 C117 1.482(8) . ?
C114 C177 1.466(18) . ?
C116 H11A 0.9800 . ?
C116 H11B 0.9800 . ?
C116 H11C 0.9800 . ?
C117 C118 1.395(5) . ?
C117 C122 1.397(6) . ?
C118 H118 0.9500 . ?
C118 C119 1.395(5) . ?
C119 H119 0.9500 . ?
C119 C120 1.397(7) . ?
C120 C121 1.386(7) . ?
C120 C123 1.518(7) . ?
C121 H121 0.9500 . ?
C121 C122 1.387(7) . ?
C122 H122 0.9500 . ?
C123 H123 1.0000 . ?
C123 C124 1.538(7) . ?
C123 C125 1.523(9) . ?
C124 H12A 0.9800 . ?
C124 H12B 0.9800 . ?
C124 H12C 0.9800 . ?
C125 H12D 0.9800 . ?
C125 H12E 0.9800 . ?
C125 H12F 0.9800 . ?
C177 C178 1.3900 . ?
C177 C182 1.3900 . ?
C178 H178 0.9500 . ?
C178 C179 1.3900 . ?
C179 H179 0.9500 . ?
C179 C180 1.3900 . ?
C180 C181 1.3900 . ?
C180 C183 1.521(16) . ?
C181 H181 0.9500 . ?
C181 C182 1.3900 . ?
C182 H182 0.9500 . ?
C183 H183 1.0000 . ?
C183 C184 1.524(16) . ?
C183 C185 1.533(18) . ?
C184 H18A 0.9800 . ?
C184 H18B 0.9800 . ?
C184 H18C 0.9800 . ?
C185 H18D 0.9800 . ?
C185 H18E 0.9800 . ?
C185 H18F 0.9800 . ?
N131 C132 1.351(3) . ?
N131 N135 1.377(3) . ?
C132 C133 1.384(4) . ?
C132 C136 1.500(4) . ?
C133 H133 0.9500 . ?
C133 C134 1.401(4) . ?
C134 N135 1.344(3) . ?
C134 C137 1.471(4) . ?
C136 H13A 0.9800 . ?
C136 H13B 0.9800 . ?
C136 H13C 0.9800 . ?
C137 C138 1.402(4) . ?
C137 C142 1.392(4) . ?
C138 H138 0.9500 . ?
C138 C139 1.389(4) . ?
C139 H139 0.9500 . ?
C139 C140 1.393(4) . ?
C140 C141 1.388(4) . ?
C140 C143 1.520(4) . ?
C141 H141 0.9500 . ?
C141 C142 1.388(4) . ?
C142 H142 0.9500 . ?
C143 H143 1.0000 . ?
C143 C144 1.515(5) . ?
C143 C145 1.527(5) . ?
C144 H14A 0.9800 . ?
C144 H14B 0.9800 . ?
C144 H14C 0.9800 . ?
C145 H14D 0.9800 . ?
C145 H14E 0.9800 . ?
C145 H14F 0.9800 . ?
N151 C152 1.345(3) . ?
N151 N155 1.376(3) . ?
C152 C153 1.381(4) . ?
C152 C156 1.499(4) . ?
C153 H153 0.9500 . ?
C153 C154 1.406(4) . ?
C154 N155 1.335(3) . ?
C154 C157 1.477(3) . ?
C156 H15A 0.9800 . ?
C156 H15B 0.9800 . ?
C156 H15C 0.9800 . ?
C157 C158 1.388(4) . ?
C157 C162 1.399(4) . ?
C158 H158 0.9500 . ?
C158 C159 1.388(4) . ?
C159 H159 0.9500 . ?
C159 C160 1.392(4) . ?
C160 C161 1.401(4) . ?
C160 C163 1.522(4) . ?
C161 H161 0.9500 . ?
C161 C162 1.388(4) . ?
C162 H162 0.9500 . ?
C163 H16A 1.0000 . ?
C163 H163 1.0000 . ?
C163 C214 1.499(12) . ?
C163 C215 1.526(9) . ?
C163 C164 1.536(15) . ?
C163 C165 1.548(12) . ?
C214 H21A 0.9800 . ?
C214 H21B 0.9800 . ?
C214 H21C 0.9800 . ?
C215 H21D 0.9800 . ?
C215 H21E 0.9800 . ?
C215 H21F 0.9800 . ?
C164 H16B 0.9800 . ?
C164 H16C 0.9800 . ?
C164 H16D 0.9800 . ?
C165 H16E 0.9800 . ?
C165 H16F 0.9800 . ?
C165 H16G 0.9800 . ?
C1A H1A 1.0000 . ?
C1A Cl2A 1.760(4) . ?
C1A Cl3A 1.758(4) . ?
C1A Cl4A 1.755(3) . ?
C1B H1B 1.0000 . ?
C1B Cl2B 1.755(4) . ?
C1B Cl3B 1.755(4) . ?
C1B Cl4B 1.759(4) . ?
C1C H1C 1.0000 . ?
C1C Cl2C 1.736(7) . ?
C1C Cl3C 1.751(7) . ?
C1C Cl4C 1.708(6) . ?
C1D H1D 1.0000 . ?
C1D Cl2D 1.772(10) . ?
C1D Cl3D 1.715(12) . ?
C1D Cl4D 1.754(11) . ?
C1E H1E 1.0000 . ?
C1E Cl2E 1.743(5) . ?
C1E Cl3E 1.752(5) . ?
C1E Cl4E 1.745(5) . ?
C1F H1F 1.0000 . ?
C1F Cl2F 1.746(5) . ?
C1F Cl3F 1.742(5) . ?
C1F Cl4F 1.750(5) . ?
C1G H1G 1.0000 . ?
C1G Cl2G 1.748(5) . ?
C1G Cl4G 1.746(5) . ?
C1G Cl3G 1.750(5) . ?
C1H H1H 1.0000 . ?
C1H Cl2H 1.752(5) . ?
C1H Cl3H 1.752(5) . ?
C1H Cl4H 1.749(5) . ?
C1I H1I 1.0000 . ?
C1I Cl2I 1.750(5) . ?
C1I Cl3I 1.749(5) . ?
C1I Cl4I 1.748(5) . ?
C1K H1K 1.0000 . ?
C1K Cl2K 1.748(5) . ?
C1K Cl3K 1.748(5) . ?
C1K Cl4K 1.748(5) . ?
C1L H1L 1.0000 . ?
C1L Cl2L 1.754(5) . ?
C1L Cl3L 1.750(5) . ?
C1L Cl4L 1.756(5) . ?
C1M H1M 1.0000 . ?
C1M Cl2M 1.799(12) . ?
C1M Cl3M 1.740(13) . ?
C1M Cl4M 1.799(14) . ?
C1N H1N 1.0000 . ?
C1N Cl2N 1.73(2) . ?
C1N Cl3N 1.75(2) . ?
C1N Cl4N 1.80(2) . ?
C1O H1O 1.0000 . ?
C1O Cl2O 1.75(2) . ?
C1O Cl3O 1.74(2) . ?
C1O Cl4O 1.74(2) . ?
C1P H1P 1.0000 . ?
C1P Cl2P 1.778(19) . ?
C1P Cl3P 1.761(19) . ?
C1P Cl4P 1.737(18) . ?
C1Q H1Q 1.0000 . ?
C1Q Cl2Q 1.750(5) . ?
C1Q Cl3Q 1.751(5) . ?
C1Q Cl4Q 1.750(5) . ?
C1R H1R 1.0000 . ?
C1R Cl2R 1.756(19) . ?
C1R Cl3R 1.738(19) . ?
C1R Cl4R 1.745(19) . ?
Cl4S C1S 1.75(2) . ?
Cl3S C1S 1.75(2) . ?
Cl2S C1S 1.75(2) . ?
C1S H1S 1.0000 . ?

loop_
_geom_torsion_atom_site_label_1
_geom_torsion_atom_site_label_2
_geom_torsion_atom_site_label_3
_geom_torsion_atom_site_label_4
_geom_torsion
_geom_torsion_site_symmetry_1
_geom_torsion_site_symmetry_2
_geom_torsion_site_symmetry_3
_geom_torsion_site_symmetry_4
_geom_torsion_publ_flag
B2 N111 C112 C113 176.5(2) . . . . ?
B2 N111 C112 C116 -0.4(4) . . . . ?
B2 N111 N115 Zn1 17.1(3) . . . . ?
B2 N111 N115 C114 -175.9(2) . . . . ?
B2 N131 C132 C133 178.1(3) . . . . ?
B2 N131 C132 C136 -2.0(5) . . . . ?
B2 N131 N135 Zn1 15.4(3) . . . . ?
B2 N131 N135 C134 -178.3(2) . . . . ?
B2 N151 C152 C153 179.3(2) . . . . ?
B2 N151 C152 C156 -1.8(4) . . . . ?
B2 N151 N155 Zn1 2.9(3) . . . . ?
B2 N151 N155 C154 -179.7(2) . . . . ?
B4 N51 C52 C53 176.8(3) . . . . ?
B4 N51 C52 C56 -4.2(4) . . . . ?
B4 N51 N55 Zn3 13.1(3) . . . . ?
B4 N51 N55 C54 -177.3(2) . . . . ?
B4 N71 C72 C73 -179.1(3) . . . . ?
B4 N71 C72 C76 -0.8(4) . . . . ?
B4 N71 N75 Zn3 21.2(3) . . . . ?
B4 N71 N75 C74 179.6(2) . . . . ?
B4 N91 C92 C93 -177.4(3) . . . . ?
B4 N91 C92 C96 3.0(4) . . . . ?
B4 N91 N95 Zn3 -7.8(3) . . . . ?
B4 N91 N95 C94 176.9(2) . . . . ?
S5 C6 C7 C27 0.8(3) . . . . ?
S5 C6 C8 S9 169.93(15) . . . . ?
S5 C6 C8 C12 -7.8(4) . . . . ?
S5 C26 C27 C7 -0.8(3) . . . . ?
S5 C26 C28 S29 -160.49(16) . . . . ?
S5 C26 C28 C32 17.1(4) . . . . ?
C6 S5 C26 C27 1.1(2) . . . . ?
C6 S5 C26 C28 179.2(2) . . . . ?
C6 C7 C27 C26 0.0(4) . . . . ?
C6 C8 S9 C10 -178.6(2) . . . . ?
C6 C8 C12 C11 179.1(3) . . . . ?
C7 C6 C8 S9 -6.5(4) . . . . ?
C7 C6 C8 C12 175.8(3) . . . . ?
C8 C6 C7 C27 177.5(3) . . . . ?
C8 S9 C10 C11 -0.2(2) . . . . ?
C8 S9 C10 C13 176.8(2) . . . . ?
S9 C8 C12 C11 1.1(3) . . . . ?
S9 C10 C11 C12 0.9(3) . . . . ?
S9 C10 C13 C14 -12.6(4) . . . . ?
S9 C10 C13 C18 169.4(2) . . . . ?
C10 C11 C12 C8 -1.4(4) . . . . ?
C10 C13 C14 C15 178.5(3) . . . . ?
C10 C13 C18 C17 -178.9(2) . . . . ?
C11 C10 C13 C14 163.8(3) . . . . ?
C11 C10 C13 C18 -14.2(4) . . . . ?
C12 C8 S9 C10 -0.5(2) . . . . ?
C13 C10 C11 C12 -175.9(3) . . . . ?
C13 C14 C15 C16 -1.4(4) . . . . ?
C13 C14 C15 C21 178.8(2) . . . . ?
C14 C13 C18 C17 3.1(4) . . . . ?
C14 C15 C16 C17 6.5(3) . . . . ?
C14 C15 C16 O20 -172.8(2) . . . . ?
C14 C15 C21 C22 -4.6(4) . . . . ?
C14 C15 C21 C23 -124.0(3) . . . . ?
C14 C15 C21 C24 115.7(3) . . . . ?
C15 C16 C17 C18 -7.1(4) . . . . ?
C15 C16 C17 O19 175.3(2) . . . . ?
C15 C16 O20 Zn1 174.15(19) . . . . ?
C16 C15 C21 C22 175.6(2) . . . . ?
C16 C15 C21 C23 56.1(3) . . . . ?
C16 C15 C21 C24 -64.1(3) . . . . ?
C16 C17 C18 C13 2.1(4) . . . . ?
C16 C17 O19 Zn1 14.2(3) . . . . ?
C17 C16 O20 Zn1 -5.2(3) . . . . ?
C18 C13 C14 C15 -3.5(4) . . . . ?
C18 C17 O19 Zn1 -163.3(2) . . . . ?
O19 C17 C18 C13 179.6(2) . . . . ?
O20 C16 C17 C18 172.4(2) . . . . ?
O20 C16 C17 O19 -5.3(3) . . . . ?
C21 C15 C16 C17 -173.6(2) . . . . ?
C21 C15 C16 O20 7.0(4) . . . . ?
C26 S5 C6 C7 -1.1(2) . . . . ?
C26 S5 C6 C8 -178.1(2) . . . . ?
C26 C28 S29 C30 178.4(2) . . . . ?
C26 C28 C32 C31 -178.6(3) . . . . ?
C27 C26 C28 S29 17.2(4) . . . . ?
C27 C26 C28 C32 -165.2(3) . . . . ?
C28 C26 C27 C7 -178.7(3) . . . . ?
C28 S29 C30 C31 0.1(2) . . . . ?
C28 S29 C30 C33 -175.1(2) . . . . ?
S29 C28 C32 C31 -0.8(4) . . . . ?
S29 C30 C31 C32 -0.6(4) . . . . ?
S29 C30 C33 C34 -167.9(2) . . . . ?
S29 C30 C33 C38 14.2(4) . . . . ?
C30 C31 C32 C28 1.0(4) . . . . ?
C30 C33 C34 C35 179.5(3) . . . . ?
C30 C33 C38 C37 178.7(3) . . . . ?
C31 C30 C33 C34 17.9(5) . . . . ?
C31 C30 C33 C38 -160.0(3) . . . . ?
C32 C28 S29 C30 0.4(2) . . . . ?
C33 C30 C31 C32 174.0(3) . . . . ?
C33 C34 C35 C36 0.7(4) . . . . ?
C33 C34 C35 C41 -177.8(2) . . . . ?
C34 C33 C38 C37 0.8(4) . . . . ?
C34 C35 C36 C37 2.8(4) . . . . ?
C34 C35 C36 O39 -176.9(2) . . . . ?
C34 C35 C41 C42 -123.3(3) . . . . ?
C34 C35 C41 C43 116.5(3) . . . . ?
C34 C35 C41 C44 -3.3(4) . . . . ?
C35 C36 C37 C38 -4.5(4) . . . . ?
C35 C36 C37 O40 176.5(2) . . . . ?
C35 C36 O39 Zn3 176.2(2) . . . . ?
C36 C35 C41 C42 58.2(3) . . . . ?
C36 C35 C41 C43 -62.0(3) . . . . ?
C36 C35 C41 C44 178.2(2) . . . . ?
C36 C37 C38 C33 2.6(4) . . . . ?
C36 C37 O40 Zn3 9.7(3) . . . . ?
C37 C36 O39 Zn3 -3.5(3) . . . . ?
C38 C33 C34 C35 -2.6(4) . . . . ?
C38 C37 O40 Zn3 -169.3(2) . . . . ?
O39 C36 C37 C38 175.2(2) . . . . ?
O39 C36 C37 O40 -3.8(4) . . . . ?
O40 C37 C38 C33 -178.4(3) . . . . ?
C41 C35 C36 C37 -178.7(2) . . . . ?
C41 C35 C36 O39 1.7(4) . . . . ?
N51 B4 N71 C72 101.3(3) . . . . ?
N51 B4 N71 N75 -75.4(3) . . . . ?
N51 B4 N91 C92 -119.1(3) . . . . ?
N51 B4 N91 N95 63.1(3) . . . . ?
N51 C52 C53 C54 0.0(3) . . . . ?
C52 N51 N55 Zn3 -169.72(17) . . . . ?
C52 N51 N55 C54 -0.1(3) . . . . ?
C52 C53 C54 N55 0.0(3) . . . . ?
C52 C53 C54 C57 -178.7(2) . . . . ?
C53 C54 N55 Zn3 166.38(19) . . . . ?
C53 C54 N55 N51 0.1(3) . . . . ?
C53 C54 C57 C58 -37.9(4) . . . . ?
C53 C54 C57 C62 140.1(3) . . . . ?
C54 C57 C58 C59 178.4(2) . . . . ?
C54 C57 C62 C61 -178.4(3) . . . . ?
N55 N51 C52 C53 0.1(3) . . . . ?
N55 N51 C52 C56 179.1(3) . . . . ?
N55 C54 C57 C58 143.6(2) . . . . ?
N55 C54 C57 C62 -38.4(4) . . . . ?
C56 C52 C53 C54 -178.9(3) . . . . ?
C57 C54 N55 Zn3 -14.9(4) . . . . ?
C57 C54 N55 N51 178.8(2) . . . . ?
C57 C58 C59 C60 0.1(4) . . . . ?
C58 C57 C62 C61 -0.4(4) . . . . ?
C58 C59 C60 C61 -0.5(4) . . . . ?
C58 C59 C60 C63 176.8(3) . . . . ?
C59 C60 C61 C62 0.4(4) . . . . ?
C59 C60 C63 C64 49.4(4) . . . . ?
C59 C60 C63 C65 -74.4(3) . . . . ?
C60 C61 C62 C57 0.0(5) . . . . ?
C61 C60 C63 C64 -133.5(3) . . . . ?
C61 C60 C63 C65 102.8(3) . . . . ?
C62 C57 C58 C59 0.3(4) . . . . ?
C63 C60 C61 C62 -176.9(3) . . . . ?
N71 B4 N51 C52 -123.6(3) . . . . ?
N71 B4 N51 N55 52.9(3) . . . . ?
N71 B4 N91 C92 123.2(3) . . . . ?
N71 B4 N91 N95 -54.6(3) . . . . ?
N71 C72 C73 C74 1.1(3) . . . . ?
C72 N71 N75 Zn3 -156.07(18) . . . . ?
C72 N71 N75 C74 2.4(3) . . . . ?
C72 C73 C74 N75 0.4(3) . . . . ?
C72 C73 C74 C77 -177.0(6) . . . . ?
C72 C73 C74 C77A 179(3) . . . . ?
C73 C74 N75 Zn3 147.3(2) . . . . ?
C73 C74 N75 N71 -1.7(3) . . . . ?
C73 C74 C77 C78 -35.8(10) . . . . ?
C73 C74 C77 C82 142.6(4) . . . . ?
C73 C74 C77A C82A 141.9(16) . . . . ?
C73 C74 C77A C78A -39(4) . . . . ?
C74 C77 C78 C79 179.8(7) . . . . ?
C74 C77 C82 C81 179.1(8) . . . . ?
C74 C77A C82A C81A 179(4) . . . . ?
C74 C77A C78A C79A -179(4) . . . . ?
N75 N71 C72 C73 -2.2(3) . . . . ?
N75 N71 C72 C76 176.1(2) . . . . ?
N75 C74 C77 C78 147.1(5) . . . . ?
N75 C74 C77 C82 -34.5(7) . . . . ?
N75 C74 C77A C82A -39(3) . . . . ?
N75 C74 C77A C78A 140(2) . . . . ?
C76 C72 C73 C74 -177.0(3) . . . . ?
C77 C74 N75 Zn3 -35.2(6) . . . . ?
C77 C74 N75 N71 175.8(5) . . . . ?
C77 C78 C79 C80 1.1(7) . . . . ?
C78 C77 C82 C81 -2.5(5) . . . . ?
C78 C79 C80 C81 -2.4(6) . . . . ?
C78 C79 C80 C83 177.9(4) . . . . ?
C79 C80 C81 C82 1.2(6) . . . . ?
C79 C80 C83 C84 172.2(4) . . . . ?
C79 C80 C83 C85 -63.6(6) . . . . ?
C80 C81 C82 C77 1.2(6) . . . . ?
C81 C80 C83 C84 -7.6(7) . . . . ?
C81 C80 C83 C85 116.6(6) . . . . ?
C82 C77 C78 C79 1.4(6) . . . . ?
C83 C80 C81 C82 -179.0(5) . . . . ?
C77A C74 N75 Zn3 -32(2) . . . . ?
C77A C74 N75 N71 179(2) . . . . ?
C77A C82A C81A C80A 0.0 . . . . ?
C82A C77A C78A C79A 0.0 . . . . ?
C82A C81A C80A C79A 0.0 . . . . ?
C82A C81A C80A C83A -176.9(18) . . . . ?
C81A C80A C79A C78A 0.0 . . . . ?
C81A C80A C83A C84A -108(2) . . . . ?
C81A C80A C83A C85A 131(2) . . . . ?
C80A C79A C78A C77A 0.0 . . . . ?
C79A C80A C83A C84A 75(2) . . . . ?
C79A C80A C83A C85A -46(2) . . . . ?
C78A C77A C82A C81A 0.0 . . . . ?
C83A C80A C79A C78A 176.7(19) . . . . ?
N91 B4 N51 C52 117.4(3) . . . . ?
N91 B4 N51 N55 -66.1(3) . . . . ?
N91 B4 N71 C72 -139.4(3) . . . . ?
N91 B4 N71 N75 43.9(3) . . . . ?
N91 C92 C93 C94 0.3(3) . . . . ?
C92 N91 N95 Zn3 174.02(17) . . . . ?
C92 N91 N95 C94 -1.3(3) . . . . ?
C92 C93 C94 N95 -1.1(3) . . . . ?
C92 C93 C94 C97 176.5(3) . . . . ?
C93 C94 N95 Zn3 -172.0(2) . . . . ?
C93 C94 N95 N91 1.5(3) . . . . ?
C93 C94 C97 C98 28.7(4) . . . . ?
C93 C94 C97 C102 -151.2(3) . . . . ?
C94 C97 C98 C99 179.6(3) . . . . ?
C94 C97 C102 C101 -178.5(3) . . . . ?
N95 N91 C92 C93 0.6(3) . . . . ?
N95 N91 C92 C96 -179.0(2) . . . . ?
N95 C94 C97 C98 -154.0(3) . . . . ?
N95 C94 C97 C102 26.1(4) . . . . ?
C96 C92 C93 C94 179.9(3) . . . . ?
C97 C94 N95 Zn3 10.2(4) . . . . ?
C97 C94 N95 N91 -176.3(2) . . . . ?
C97 C98 C99 C100 -1.4(5) . . . . ?
C98 C97 C102 C101 1.7(5) . . . . ?
C98 C99 C100 C101 2.2(6) . . . . ?
C98 C99 C100 C103 -179.9(9) . . . . ?
C98 C99 C100 C203 -174.7(7) . . . . ?
C99 C100 C101 C102 -1.0(6) . . . . ?
C99 C100 C103 C104 65.5(18) . . . . ?
C99 C100 C103 C105 -169.0(11) . . . . ?
C99 C100 C203 C204 122.4(15) . . . . ?
C99 C100 C203 C205 -103.7(13) . . . . ?
C100 C101 C102 C97 -0.9(5) . . . . ?
C101 C100 C103 C104 -116.5(14) . . . . ?
C101 C100 C103 C105 9.0(18) . . . . ?
C101 C100 C203 C204 -54.2(17) . . . . ?
C101 C100 C203 C205 79.7(15) . . . . ?
C102 C97 C98 C99 -0.6(5) . . . . ?
C103 C100 C101 C102 -179.1(8) . . . . ?
C203 C100 C101 C102 175.5(8) . . . . ?
N111 B2 N131 C132 -127.0(3) . . . . ?
N111 B2 N131 N135 51.2(3) . . . . ?
N111 B2 N151 C152 115.9(3) . . . . ?
N111 B2 N151 N155 -63.9(3) . . . . ?
N111 C112 C113 C114 -1.0(3) . . . . ?
C112 N111 N115 Zn1 -166.05(17) . . . . ?
C112 N111 N115 C114 0.9(3) . . . . ?
C112 C113 C114 N115 1.6(3) . . . . ?
C112 C113 C114 C117 -174.5(7) . . . . ?
C112 C113 C114 C177 -169(2) . . . . ?
C113 C114 N115 Zn1 158.8(2) . . . . ?
C113 C114 N115 N111 -1.6(3) . . . . ?
C113 C114 C117 C118 -39.0(11) . . . . ?
C113 C114 C117 C122 139.2(6) . . . . ?
C113 C114 C177 C178 -45(3) . . . . ?
C113 C114 C177 C182 132.6(16) . . . . ?
C114 C117 C118 C119 -179.4(13) . . . . ?
C114 C117 C122 C121 179.4(13) . . . . ?
C114 C177 C178 C179 177(3) . . . . ?
C114 C177 C182 C181 -177(4) . . . . ?
N115 N111 C112 C113 0.1(3) . . . . ?
N115 N111 C112 C116 -176.9(2) . . . . ?
N115 C114 C117 C118 145.4(5) . . . . ?
N115 C114 C117 C122 -36.4(12) . . . . ?
N115 C114 C177 C178 145.7(12) . . . . ?
N115 C114 C177 C182 -37(3) . . . . ?
C116 C112 C113 C114 175.7(3) . . . . ?
C117 C114 N115 Zn1 -25.0(8) . . . . ?
C117 C114 N115 N111 174.6(7) . . . . ?
C117 C118 C119 C120 -0.5(6) . . . . ?
C118 C117 C122 C121 -2.4(6) . . . . ?
C118 C119 C120 C121 -1.3(7) . . . . ?
C118 C119 C120 C123 -179.6(8) . . . . ?
C119 C120 C121 C122 1.3(7) . . . . ?
C119 C120 C123 C124 101.4(7) . . . . ?
C119 C120 C123 C125 -133.3(10) . . . . ?
C120 C121 C122 C117 0.6(8) . . . . ?
C121 C120 C123 C124 -76.8(8) . . . . ?
C121 C120 C123 C125 48.5(11) . . . . ?
C122 C117 C118 C119 2.4(6) . . . . ?
C123 C120 C121 C122 179.6(9) . . . . ?
C177 C114 N115 Zn1 -30(2) . . . . ?
C177 C114 N115 N111 170(2) . . . . ?
C177 C178 C179 C180 0.0 . . . . ?
C178 C177 C182 C181 0.0 . . . . ?
C178 C179 C180 C181 0.0 . . . . ?
C178 C179 C180 C183 -178(2) . . . . ?
C179 C180 C181 C182 0.0 . . . . ?
C179 C180 C183 C184 9(2) . . . . ?
C179 C180 C183 C185 -116(3) . . . . ?
C180 C181 C182 C177 0.0 . . . . ?
C181 C180 C183 C184 -168.9(16) . . . . ?
C181 C180 C183 C185 65(3) . . . . ?
C182 C177 C178 C179 0.0 . . . . ?
C183 C180 C181 C182 178(2) . . . . ?
N131 B2 N111 C112 112.4(3) . . . . ?
N131 B2 N111 N115 -71.5(3) . . . . ?
N131 B2 N151 C152 -124.5(3) . . . . ?
N131 B2 N151 N155 55.7(3) . . . . ?
N131 C132 C133 C134 0.3(3) . . . . ?
C132 N131 N135 Zn1 -166.06(18) . . . . ?
C132 N131 N135 C134 0.2(3) . . . . ?
C132 C133 C134 N135 -0.1(3) . . . . ?
C132 C133 C134 C137 -178.1(3) . . . . ?
C133 C134 N135 Zn1 160.9(2) . . . . ?
C133 C134 N135 N131 0.0(3) . . . . ?
C133 C134 C137 C138 -21.3(5) . . . . ?
C133 C134 C137 C142 157.3(3) . . . . ?
C134 C137 C138 C139 177.3(3) . . . . ?
C134 C137 C142 C141 -177.6(3) . . . . ?
N135 N131 C132 C133 -0.3(3) . . . . ?
N135 N131 C132 C136 179.7(3) . . . . ?
N135 C134 C137 C138 161.0(3) . . . . ?
N135 C134 C137 C142 -20.4(4) . . . . ?
C136 C132 C133 C134 -179.7(3) . . . . ?
C137 C134 N135 Zn1 -21.1(4) . . . . ?
C137 C134 N135 N131 178.0(2) . . . . ?
C137 C138 C139 C140 0.4(5) . . . . ?
C138 C137 C142 C141 1.0(4) . . . . ?
C138 C139 C140 C141 0.8(5) . . . . ?
C138 C139 C140 C143 179.7(3) . . . . ?
C139 C140 C141 C142 -1.1(5) . . . . ?
C139 C140 C143 C144 160.5(3) . . . . ?
C139 C140 C143 C145 -74.5(4) . . . . ?
C140 C141 C142 C137 0.2(4) . . . . ?
C141 C140 C143 C144 -20.6(5) . . . . ?
C141 C140 C143 C145 104.4(4) . . . . ?
C142 C137 C138 C139 -1.4(4) . . . . ?
C143 C140 C141 C142 180.0(3) . . . . ?
N151 B2 N111 C112 -128.0(3) . . . . ?
N151 B2 N111 N115 48.1(3) . . . . ?
N151 B2 N131 C132 113.9(3) . . . . ?
N151 B2 N131 N135 -67.9(3) . . . . ?
N151 C152 C153 C154 0.9(3) . . . . ?
C152 N151 N155 Zn1 -176.91(17) . . . . ?
C152 N151 N155 C154 0.5(3) . . . . ?
C152 C153 C154 N155 -0.6(3) . . . . ?
C152 C153 C154 C157 179.3(3) . . . . ?
C153 C154 N155 Zn1 176.4(2) . . . . ?
C153 C154 N155 N151 0.1(3) . . . . ?
C153 C154 C157 C158 39.4(4) . . . . ?
C153 C154 C157 C162 -138.7(3) . . . . ?
C154 C157 C158 C159 -178.2(2) . . . . ?
C154 C157 C162 C161 178.2(2) . . . . ?
N155 N151 C152 C153 -0.9(3) . . . . ?
N155 N151 C152 C156 178.1(2) . . . . ?
N155 C154 C157 C158 -140.6(3) . . . . ?
N155 C154 C157 C162 41.3(4) . . . . ?
C156 C152 C153 C154 -177.9(3) . . . . ?
C157 C154 N155 Zn1 -3.5(4) . . . . ?
C157 C154 N155 N151 -179.8(2) . . . . ?
C157 C158 C159 C160 0.6(4) . . . . ?
C158 C157 C162 C161 0.1(4) . . . . ?
C158 C159 C160 C161 -1.1(4) . . . . ?
C158 C159 C160 C163 178.2(3) . . . . ?
C159 C160 C161 C162 1.2(4) . . . . ?
C159 C160 C163 C214 -133.0(10) . . . . ?
C159 C160 C163 C215 97.6(8) . . . . ?
C159 C160 C163 C164 -120.3(13) . . . . ?
C159 C160 C163 C165 123.2(16) . . . . ?
C160 C161 C162 C157 -0.7(4) . . . . ?
C161 C160 C163 C214 46.3(11) . . . . ?
C161 C160 C163 C215 -83.1(8) . . . . ?
C161 C160 C163 C164 59.0(13) . . . . ?
C161 C160 C163 C165 -57.5(16) . . . . ?
C162 C157 C158 C159 0.0(4) . . . . ?
C163 C160 C161 C162 -178.1(2) . . . . ?
